data_4133576
loop_
_publ_author_name
'Ott, Jonas C.'
'Wadepohl, Hubert'
'Enders, Markus'
'Gade, Lutz H.'

_publ_section_title
;
 Taking Solution Proton NMR to Its Extreme: Prediction and Detection of a
 Hydride Resonance in an Intermediate-Spin Iron Complex.
;
_journal_issue 50
_journal_name_full 'Journal of the American Chemical Society'
_journal_page_first 17413
_journal_page_last 17417
_journal_paper_doi 10.1021/jacs.8b11330
_journal_volume 140
_journal_year 2018
_chemical_formula_sum 'C39.25 H66 Fe N P2'
_chemical_formula_weight 669.72
_chemical_properties_physical 'air-sensitive, moisture-sensitive'
_space_group_crystal_system monoclinic
_space_group_IT_number 13
_space_group_name_Hall '-P 2yc'
_space_group_name_H-M_alt 'P 1 2/c 1'
_atom_sites_solution_hydrogens mixed
_atom_sites_solution_primary dual
_atom_sites_solution_secondary difmap
_audit_block_code ga_jo14
_audit_creation_date 2017-12-22
_audit_creation_method
;
Olex2 1.2
(compiled May 29 2018 13:30:08 for OlexSys, GUI svn.r5506)
;
_audit_update_record '24.09.2018 16:26:14 CEST UTC+02:00  encif 1.84'
_cell_angle_alpha 90
_cell_angle_beta 102.5436(13)
_cell_angle_gamma 90
_cell_formula_units_Z 16
_cell_length_a 25.6211(3)
_cell_length_b 13.0431(2)
_cell_length_c 47.8048(7)
_cell_measurement_reflns_used 45450
_cell_measurement_temperature 120(1)
_cell_measurement_theta_max 69.5280
_cell_measurement_theta_min 3.5070
_cell_volume 15594.0(4)
_computing_cell_refinement 'CrysAlisPro 1.171.38.46 (Rigaku OD, 2015)'
_computing_data_collection 'CrysAlisPro 1.171.38.46 (Rigaku OD, 2015)'
_computing_data_reduction 'CrysAlisPro 1.171.38.46 (Rigaku OD, 2015)'
_computing_molecular_graphics 'Olex2 (Dolomanov et al., 2009)'
_computing_publication_material 'encif (Wadepohl, 2009-17); encifer 1.5.2 (CCDC, 2016)'
_computing_structure_refinement 'ShelXL (Sheldrick, 2015)'
_computing_structure_solution 'SIR2014 (Giacovazzo et al., 2014)'
_diffrn_ambient_environment 'perfluoro polyether oil / N~2~'
_diffrn_ambient_temperature 120(1)
_diffrn_detector 'CCD plate'
_diffrn_detector_area_resol_mean 7.9621
_diffrn_detector_type Eos
_diffrn_measured_fraction_theta_full 1.000
_diffrn_measured_fraction_theta_max 0.994
_diffrn_measurement_details
;
List of Runs (angles in degrees, time in seconds):

  # Type    Start    End  Width  t~exp~   \w     \q     \k     \f   Frames
--------------------------------------------------------------------------
  1  \w    -31.00  73.00   1.00    2.50    --    0.00  38.00 120.00  104
  2  \w    -33.00  72.00   1.00    2.50    --    0.00  77.00-150.00  105
  3  \w    -31.00  73.00   1.00    2.50    --    0.00  38.00 -30.00  104
  4  \w    -71.00  24.00   1.00    2.50    --    0.00 -57.00-180.00   95
  5  \w    -35.00  11.00   1.00    2.50    --   16.00 109.00  -0.16   46
  6  \w    -25.00   8.00   1.00    7.50    --   28.00 113.00  79.73   33
  7  \w    -10.00  18.00   1.00    7.50    --   36.00 101.00   8.24   28
  8  \w      3.00  29.00   1.00    7.50    --   44.00  91.00  82.20   26
  9  \w      6.00  34.00   1.00    7.50    --   44.00  87.00 -55.74   28
 10  \w      3.00  29.00   1.00    7.50    --   44.00  91.00-136.82   26
 11  \w     12.00  40.00   1.00    7.50    --   48.00  83.00 -48.67   28
 12  \w     11.00  38.00   1.00    7.50    --   48.00  84.00   9.77   27
 13  \w     12.00  40.00   1.00    7.50    --   48.00  83.00 173.90   28
 14  \w     16.00  45.00   1.00    7.50    --   52.00  82.00  98.20   29
 15  \w     16.00  45.00   1.00    7.50    --   52.00  82.00  -5.38   29
 16  \w     17.00  46.00   1.00    7.50    --   52.00  80.00 127.61   29
 17  \w     16.00  45.00   1.00    7.50    --   52.00  82.00 -14.17   29
 18  \w    -17.00  78.00   1.00    7.50    --   54.00 -57.00  30.00   95
 19  \w    -17.00  78.00   1.00    7.50    --   54.00 -57.00 -90.00   95
 20  \w     21.00 126.00   1.00    7.50    --   54.00  77.00  60.00  105
 21  \w     21.00 126.00   1.00    7.50    --   54.00  77.00 120.00  105
 22  \w     23.00 114.00   1.00    7.50    --   54.00-125.00  60.00   91
 23  \w      1.00  99.00   1.00    7.50    --   54.00 -99.00-150.00   98
 24  \w     23.00 114.00   1.00    7.50    --   54.00-125.00-180.00   91
 25  \w     21.00 126.00   1.00    7.50    --   54.00  77.00  30.00  105
 26  \w     22.00  49.00   1.00    7.50    --   56.00  78.00  99.76   27
 27  \w     23.00 128.00   1.00    7.50    --   56.00  76.00  -7.40  105
 28  \w     22.00  49.00   1.00    7.50    --   56.00  78.00 -51.67   27
 29  \w     22.00  49.00   1.00    7.50    --   56.00  78.00  10.41   27
 30  \w     22.00  49.00   1.00    7.50    --   56.00  78.00-102.81   27
 31  \w     23.00 128.00   1.00    7.50    --   56.00  76.00-150.48  105
 32  \w     22.00  49.00   1.00    7.50    --   56.00  78.00-134.67   27
 33  \w     27.00 132.00   1.00    7.50    --   60.00  76.00 157.89  105
 34  \w     32.00 131.00   1.00    7.50    --   60.00  67.00  16.82   99
 35  \w     27.00 132.00   1.00    7.50    --   60.00  77.00 -78.42  105
 36  \w     28.00 132.00   1.00    7.50    --   60.00  75.00-117.67  104
 37  \w     27.00 132.00   1.00    7.50    --   60.00  76.00-100.73  105
 38  \w     30.00 132.00   1.00    7.50    --   60.00  72.00 114.90  102
 39  \w     31.00 136.00   1.00    7.50    --   64.00  77.00 -34.80  105
 40  \w     33.00 136.00   1.00    7.50    --   64.00  73.00 -82.12  103
 41  \w     34.00 136.00   1.00    7.50    --   64.00  72.00 -63.53  102
 42  \w     31.00 136.00   1.00    7.50    --   64.00  76.00 176.51  105
 43  \w     33.00 136.00   1.00    7.50    --   64.00  73.00-161.09  103
 44  \w     35.00 135.00   1.00    7.50    --   64.00  69.00  20.72  100
 45  \w     35.00 140.00   1.00    7.50    --   68.00  76.00  47.79  105
 46  \w     42.00 138.00   1.00    7.50    --   68.00  63.00 -75.36   96
 47  \w     35.00 129.00   1.00    7.50    --   68.00  76.00 101.47   94
 48  \w     42.00  68.00   1.00    7.50    --   68.00  64.00-167.32   26
 49  \w     47.00  95.00   1.00    7.50    --   68.00  74.00-142.52   48
 50  \w     45.00 115.00   1.00    7.50    --   72.00  71.00  52.17   70
 51  \w     46.00  98.00   1.00    7.50    --   72.00  72.00  94.81   52
 52  \w     53.00  79.00   1.00    7.50    --   72.00  69.00   1.58   26
 53  \w     44.00  70.00   1.00    7.50    --   72.00  67.00-112.20   26
 54  \w     51.00  96.00   1.00    7.50    --   76.00  64.00 126.55   45
 55  \w     43.00  84.00   1.00    7.50    --   76.00  77.00  62.19   41
 56  \w     48.00  74.00   1.00    7.50    --   76.00  67.00  -1.75   26
 57  \w     51.00 103.00   1.00    7.50    --   76.00  63.00 161.51   52
 58  \w     51.00 103.00   1.00    7.50    --   76.00  47.00-149.92   52
 59  \w     92.00 133.00   1.00    7.50    --   76.00  76.00 -50.99   41
 60  \w     43.00  89.00   1.00    7.50    --   76.00  76.00 -50.99   46
 61  \w     57.00  88.00   1.00    7.50    --   80.00  65.00  50.61   31
 62  \w     52.00 114.00   1.00    7.50    --   80.00  69.00 -16.14   62
 63  \w     47.00  78.00   1.00    7.50    --   80.00  77.00 -97.90   31
 64  \w     56.00 109.00   1.00    7.50    --   80.00  61.00-113.63   53
 65  \w     56.00  81.00   1.00    7.50    --   80.00  56.00 114.23   25
 66  \w     55.00 150.00   1.00    7.50    --   80.00  67.00   9.43   95
 67  \w     48.00  74.00   1.00    7.50    --   80.00  75.00  20.82   26
 68  \w     53.00  79.00   1.00   15.00    --   84.00  74.00 -15.13   26
 69  \w     53.00  95.00   1.00   15.00    --   84.00  73.00 -95.25   42
 70  \w     57.00  83.00   1.00   15.00    --   84.00  65.00-172.49   26
 71  \w     56.00  89.00   1.00   15.00    --   88.00  75.00 -52.44   33
 72  \w     58.00 137.00   1.00   15.00    --   88.00  72.00  43.73   79
 73  \w     55.00  81.00   1.00   15.00    --   88.00  77.00 -62.05   26
 74  \w     56.00 119.00   1.00   15.00    --   88.00  75.00 117.94   63
 75  \w     62.00 155.00   1.00   15.00    --   88.00  63.00 158.13   93
 76  \w     58.00  96.00   1.00   15.00    --   88.00  72.00   8.70   38
 77  \w     63.00  88.00   1.00   15.00    --   88.00  49.00 106.96   25
 78  \w     58.00 160.00   1.00   15.00    --   88.00  72.00 -89.27  102
 79  \w     68.00 111.00   1.00   15.00    --   92.00  60.00-169.84   43
 80  \w     61.00  88.00   1.00   15.00    --   92.00  74.00  49.08   27
 81  \w     59.00  92.00   1.00   15.00    --   92.00  76.00 -20.66   33
 82  \w     71.00 127.00   1.00   15.00    --   96.00  53.00  51.40   56
 83  \w     66.00  91.00   1.00   15.00    --   96.00  72.00  84.87   25
 84  \w     71.00 113.00   1.00   15.00    --   96.00  61.00  -6.77   42
 85  \w     67.00  93.00   1.00   15.00    --  100.00  76.00-138.30   26
 86  \w     74.00 127.00   1.00   15.00    --  100.00  50.00  35.03   53
 87  \w     78.00 123.00   1.00   15.00    --  100.00  59.00-106.12   45
 88  \w     75.00 169.00   1.00   15.00    --  104.00  70.00-134.54   94
 89  \w     78.00 104.00   1.00   15.00    --  108.00  77.00-150.00   26
 90  \w     38.00 133.00   1.00   15.00    --  108.00 -64.00   0.00   95
 91  \w     84.00 178.00   1.00   15.00    --  108.00  64.00  90.00   94
 92  \w     82.00 177.00   1.00   15.00    --  108.00  64.00  30.00   95
 93  \w     82.00 162.00   1.00   15.00    --  108.00  64.00   0.00   80
 94  \w     82.00 178.00   1.00   15.00    --  108.00  64.00 -30.00   96
 95  \w    136.00 174.00   1.00   15.00    --  108.00  64.00-150.00   38
 96  \w     82.00 107.00   1.00   15.00    --  108.00  64.00-150.00   25
 97  \w     76.00 102.00   1.00   15.00    --  108.00  77.00  60.00   26
 98  \w     82.00 108.00   1.00   15.00    --  108.00  64.00 150.00   26
 99  \w     82.00 178.00   1.00   15.00    --  108.00  64.00-180.00   96
100  \w     85.00 178.00   1.00   15.00    --  108.00  64.00  60.00   93
101  \w    101.00 140.00   1.00   15.00    --  108.00 -77.00  60.00   39
102  \w     37.00  78.00   1.00   15.00    --  108.00 -77.00  60.00   41
103  \w    152.00 178.00   1.00   15.00    --  108.00  77.00 -90.00   26
104  \w     75.00 101.00   1.00   15.00    --  108.00  77.00 -90.00   26
105  \w     76.00 102.00   1.00   15.00    --  108.00  77.00  30.00   26
106  \w     82.00 108.00   1.00   15.00    --  108.00  64.00 -60.00   26
107  \w     74.00 115.00   1.00   15.00    --  108.00-111.00 -60.00   41
108  \w     75.00 101.00   1.00   15.00    --  108.00  77.00   0.00   26
109  \w     75.00 101.00   1.00   15.00    --  108.00  77.00 -30.00   26
110  \w    129.00 162.00   1.00   15.00    --  108.00  77.00-120.00   33
111  \w     75.00 101.00   1.00   15.00    --  108.00  77.00-120.00   26
112  \w     75.00 101.00   1.00   15.00    --  108.00  77.00  90.00   26
113  \w     75.00 160.00   1.00   15.00    --  108.00  77.00 150.00   85
114  \w     82.00 124.00   1.00   15.00    --  108.00  64.00 120.00   42
115  \w     75.00 100.00   1.00   15.00    --  108.00  77.00-180.00   25
116  \w     75.00 169.00   1.00   15.00    --  108.00  77.00 -60.00   94
117  \w     82.00 164.00   1.00   15.00    --  108.00  64.00 -90.00   82
118  \w     53.00 108.00   1.00   15.00    --  108.00 -77.00 -60.00   55
119  \w     69.00 109.00   1.00   15.00    --  108.00-103.00 120.00   40
120  \w     37.00 134.00   1.00   15.00    --  108.00 -50.00-180.00   97
121  \w    113.00 178.00   1.00   15.00    --  108.00  77.00 120.00   65
122  \w     75.00 101.00   1.00   15.00    --  108.00  77.00 120.00   26
123  \w     41.00 148.00   1.00   15.00    --  108.00 -92.00-150.00  107
124  \w     84.00 114.00   1.00   15.00    --  108.00-111.00  60.00   30
125  \w     80.00 106.00   1.00   15.00    --  108.00  70.00-147.77   26
126  \w     78.00 145.00   1.00   15.00    --  108.00  38.00-120.00   67
;
_diffrn_measurement_device 'four-circle diffractometer'
_diffrn_measurement_device_type 'Agilent SuperNova, Dual, Cu at zero, Eos'
_diffrn_measurement_method '\w scans'
_diffrn_measurement_specimen_support 'polyimid foil'
_diffrn_orient_matrix_type 'CrysAlisPro convention (1999,Acta A55,543-557)'
_diffrn_orient_matrix_UB_11 -0.0502207000
_diffrn_orient_matrix_UB_12 0.0351424000
_diffrn_orient_matrix_UB_13 -0.0188901000
_diffrn_orient_matrix_UB_21 -0.0523814000
_diffrn_orient_matrix_UB_22 0.0139535000
_diffrn_orient_matrix_UB_23 -0.0571370000
_diffrn_orient_matrix_UB_31 -0.0223171000
_diffrn_orient_matrix_UB_32 -0.1118278000
_diffrn_orient_matrix_UB_33 -0.0130606000
_diffrn_radiation_monochromator mirror
_diffrn_radiation_probe x-ray
_diffrn_radiation_type 'Cu K\a'
_diffrn_radiation_wavelength 1.54184
_diffrn_reflns_av_R_equivalents 0.1039
_diffrn_reflns_av_unetI/netI 0.0477
_diffrn_reflns_Laue_measured_fraction_full 1.000
_diffrn_reflns_Laue_measured_fraction_max 0.994
_diffrn_reflns_limit_h_max 31
_diffrn_reflns_limit_h_min -31
_diffrn_reflns_limit_k_max 15
_diffrn_reflns_limit_k_min -14
_diffrn_reflns_limit_l_max 58
_diffrn_reflns_limit_l_min -58
_diffrn_reflns_number 460540
_diffrn_reflns_point_group_measured_fraction_full 1.000
_diffrn_reflns_point_group_measured_fraction_max 0.994
_diffrn_reflns_theta_full 67.684
_diffrn_reflns_theta_max 70.046
_diffrn_reflns_theta_min 2.857
_diffrn_source 'microfocus X-Ray tube'
_diffrn_source_type 'Agilent SuperNova (Cu) X-ray Source'
_exptl_absorpt_coefficient_mu 4.053
_exptl_absorpt_correction_T_max 1.0000
_exptl_absorpt_correction_T_min 0.9282
_exptl_absorpt_correction_type multi-scan
_exptl_absorpt_process_details
;
CrysAlisPro 1.171.38.46 (Rigaku Oxford Diffraction, 2015)
Empirical absorption correction using spherical harmonics,
 implemented in SCALE3 ABSPACK scaling algorithm.
;
_exptl_crystal_colour yellow
_exptl_crystal_colour_primary yellow
_exptl_crystal_density_diffrn 1.141
_exptl_crystal_description block
_exptl_crystal_F_000 5832
_exptl_crystal_size_max 0.339
_exptl_crystal_size_mid 0.094
_exptl_crystal_size_min 0.074
_refine_diff_density_max 1.018
_refine_diff_density_min -0.725
_refine_diff_density_rms 0.060
_refine_ls_extinction_method none
_refine_ls_goodness_of_fit_ref 1.019
_refine_ls_hydrogen_treatment mixed
_refine_ls_matrix_type full
_refine_ls_number_parameters 1601
_refine_ls_number_reflns 29398
_refine_ls_number_restraints 3819
_refine_ls_restrained_S_all 0.991
_refine_ls_R_factor_all 0.0734
_refine_ls_R_factor_gt 0.0522
_refine_ls_shift/su_max 0.001
_refine_ls_shift/su_mean 0.000
_refine_ls_structure_factor_coef Fsqd
_refine_ls_weighting_details 'w=1/[\s^2^(Fo^2^)+(0.0492P)^2^+15.5862P] where P=(Fo^2^+2Fc^2^)/3'
_refine_ls_weighting_scheme calc
_refine_ls_wR_factor_gt 0.1121
_refine_ls_wR_factor_ref 0.1203
_reflns_Friedel_coverage 0.000
_reflns_number_gt 22763
_reflns_number_total 29398
_reflns_threshold_expression 'I > 2\s(I)'
_cod_data_source_file ja8b11330_si_002.cif
_cod_data_source_block ga_jo14_sq
_cod_original_sg_symbol_H-M 'P 2/c'
_cod_database_code 4133576
_audit_block_refno 3005
_audit_block_usercomment 'JO135, block, yellow'
_shelx_space_group_comment
;
The symmetry employed for this shelxl refinement is uniquely defined
by the following loop, which should always be used as a source of
symmetry information in preference to the above space-group names.
They are only intended as comments.
;
_shelx_estimated_absorpt_t_max 0.687
_shelx_estimated_absorpt_t_min 0.687
_reflns_odcompleteness_completeness 59.97
_reflns_odcompleteness_iscentric 1
_reflns_odcompleteness_theta 66.97
_shelxl_version_number 2018/3
_olex2_refinement_description
;
1. Fixed Uiso
 At 1.2 times of:
  All C(H) groups, All C(H,H) groups
 At 1.5 times of:
  All C(H,H,H) groups
2. Restrained distances
 C16-C17 \\sim C16-C18 \\sim C16-C19
 with sigma of 0.02
 C17-C18 \\sim C17-C19 \\sim C18-C19
 with sigma of 0.02
3. Rigid body (RIGU) restrains
 C16, C17, C18, C19, C20, C21, C22, C23, C24, C25, C26, C27, C28, C29, C30,
 C31, C32, C33, C34, C35, C36, C37, C38, C39
 with sigma for 1-2 distances of 0.004 and sigma for 1-3 distances of 0.004
 C56, C57, C58, C59, C60, C61, C62, C63, C64, C65, C66, C67, C68, C69, C70,
 C71, C72, C73, C74, C75, C76, C77, C78, C79
 with sigma for 1-2 distances of 0.004 and sigma for 1-3 distances of 0.004
 C96, C97, C98, C99, C100, C101, C102, C103, C104, C105, C106, C107, C108,
 C109, C110, C111, C112, C113, C114, C115, C116, C117, C118, C119
 with sigma for 1-2 distances of 0.004 and sigma for 1-3 distances of 0.004
 C136, C137, C138, C139, C140, C141, C142, C143, C144, C145, C146, C147, C148,
 C149, C150, C151, C152, C153, C154, C155, C156, C157, C158, C159
 with sigma for 1-2 distances of 0.004 and sigma for 1-3 distances of 0.004
4. Same fragment restrains
{C16, C17, C18, C19} sigma for 1-2: 0.02, 1-3: 0.04
as
{C20, C21, C22, C23}
{C16, C17, C18, C19} sigma for 1-2: 0.02, 1-3: 0.04
as
{C24, C25, C26, C27}
{C16, C17, C18, C19} sigma for 1-2: 0.02, 1-3: 0.04
as
{C28, C29, C30, C31}
{C16, C17, C18, C19} sigma for 1-2: 0.02, 1-3: 0.04
as
{C32, C33, C34, C35}
{C16, C17, C18, C19} sigma for 1-2: 0.02, 1-3: 0.04
as
{C36, C37, C38, C39}
{C16, C17, C18, C19} sigma for 1-2: 0.02, 1-3: 0.04
as
{C56, C57, C58, C59}
{C16, C17, C18, C19} sigma for 1-2: 0.02, 1-3: 0.04
as
{C60, C61, C62, C63}
{C16, C17, C18, C19} sigma for 1-2: 0.02, 1-3: 0.04
as
{C64, C65, C66, C67}
{C16, C17, C18, C19} sigma for 1-2: 0.02, 1-3: 0.04
as
{C68, C69, C70, C71}
{C16, C17, C18, C19} sigma for 1-2: 0.02, 1-3: 0.04
as
{C72, C73, C74, C75}
{C16, C17, C18, C19} sigma for 1-2: 0.02, 1-3: 0.04
as
{C76, C77, C78, C79}
{C16, C17, C18, C19} sigma for 1-2: 0.02, 1-3: 0.04
as
{C96, C97, C98, C99}
{C16, C17, C18, C19} sigma for 1-2: 0.02, 1-3: 0.04
as
{C100, C101, C102, C103}
{C16, C17, C18, C19} sigma for 1-2: 0.02, 1-3: 0.04
as
{C104, C105, C106, C107}
{C16, C17, C18, C19} sigma for 1-2: 0.02, 1-3: 0.04
as
{C108, C109, C110, C111}
{C16, C17, C18, C19} sigma for 1-2: 0.02, 1-3: 0.04
as
{C112, C113, C114, C115}
{C16, C17, C18, C19} sigma for 1-2: 0.02, 1-3: 0.04
as
{C116, C117, C118, C119}
{C16, C17, C18, C19} sigma for 1-2: 0.02, 1-3: 0.04
as
{C136, C137, C138, C139}
{C16, C17, C18, C19} sigma for 1-2: 0.02, 1-3: 0.04
as
{C140, C141, C142, C143}
{C16, C17, C18, C19} sigma for 1-2: 0.02, 1-3: 0.04
as
{C144, C145, C146, C147}
{C16, C17, C18, C19} sigma for 1-2: 0.02, 1-3: 0.04
as
{C148, C149, C150, C151}
{C16, C17, C18, C19} sigma for 1-2: 0.02, 1-3: 0.04
as
{C152, C153, C154, C155}
{C16, C17, C18, C19} sigma for 1-2: 0.02, 1-3: 0.04
as
{C156, C157, C158, C159}
5.a Secondary CH2 refined with riding coordinates:
 C14(H14A,H14B), C15(H15A,H15B), C54(H54A,H54B), C55(H55A,H55B), C94(H94A,
 H94B), C95(H95A,H95B), C134(H13A,H13B), C135(H13C,H13D)
5.b Aromatic/amide H refined with riding coordinates:
 C4(H4), C6(H6), C9(H9), C11(H11), C44(H44), C46(H46), C49(H49), C51(H51),
 C84(H84), C86(H86), C89(H89), C91(H91), C124(H124), C126(H126), C129(H129),
 C131(H131)
5.c Idealised Me refined as rotating group:
 C17(H17A,H17B,H17C), C18(H18A,H18B,H18C), C19(H19A,H19B,H19C), C21(H21A,H21B,
 H21C), C22(H22A,H22B,H22C), C23(H23A,H23B,H23C), C25(H25A,H25B,H25C), C26(H26A,
 H26B,H26C), C27(H27A,H27B,H27C), C29(H29A,H29B,H29C), C30(H30A,H30B,H30C),
 C31(H31A,H31B,H31C), C33(H33A,H33B,H33C), C34(H34A,H34B,H34C), C35(H35A,H35B,
 H35C), C37(H37A,H37B,H37C), C38(H38A,H38B,H38C), C39(H39A,H39B,H39C), C57(H57A,
 H57B,H57C), C58(H58A,H58B,H58C), C59(H59A,H59B,H59C), C61(H61A,H61B,H61C),
 C62(H62A,H62B,H62C), C63(H63A,H63B,H63C), C65(H65A,H65B,H65C), C66(H66A,H66B,
 H66C), C67(H67A,H67B,H67C), C69(H69A,H69B,H69C), C70(H70A,H70B,H70C), C71(H71A,
 H71B,H71C), C73(H73A,H73B,H73C), C74(H74A,H74B,H74C), C75(H75A,H75B,H75C),
 C77(H77A,H77B,H77C), C78(H78A,H78B,H78C), C79(H79A,H79B,H79C), C97(H97A,H97B,
 H97C), C98(H98A,H98B,H98C), C99(H99A,H99B,H99C), C101(H10A,H10B,H10C),
 C102(H10D,H10E,H10F), C103(H10G,H10H,H10I), C105(H10J,H10K,H10L), C106(H10M,
 H10N,H10O), C107(H10P,H10Q,H10R), C109(H10S,H10T,H10U), C110(H11A,H11B,H11C),
 C111(H11D,H11E,H11F), C113(H11G,H11H,H11I), C114(H11J,H11K,H11L), C115(H11M,
 H11N,H11O), C117(H11P,H11Q,H11R), C118(H11S,H11T,H11U), C119(H11V,H11W,H11X),
 C137(H13E,H13F,H13G), C138(H13H,H13I,H13J), C139(H13K,H13L,H13M), C141(H14C,
 H14D,H14E), C142(H14F,H14G,H14H), C143(H14I,H14J,H14K), C145(H14L,H14M,H14N),
 C146(H14O,H14P,H14Q), C147(H14R,H14S,H14T), C149(H14U,H14V,H14W), C150(H15C,
 H15D,H15E), C151(H15F,H15G,H15H), C153(H15I,H15J,H15K), C154(H15L,H15M,H15N),
 C155(H15O,H15P,H15Q), C157(H15R,H15S,H15T), C158(H15U,H15V,H15W), C159(H15X,
 H15Y,HD)
;
_platon_squeeze_void_probe_radius 1.20
_olex2_submission_special_instructions 'No special instructions were received'
_oxdiff_exptl_absorpt_empirical_details
;
Empirical correction (ABSPACK) includes:
- Absorption correction using spherical harmonics
- Frame scaling
;
_cell_oxdiff_length_a 31.0293441(6)
_cell_oxdiff_length_b 8.4712
_cell_oxdiff_length_c 38.2557566(8)
_cell_oxdiff_angle_alpha 90.0
_cell_oxdiff_angle_beta 102.4597
_cell_oxdiff_angle_gamma 89.6113
_cell_oxdiff_volume 2.00e-004
_cell_oxdiff_measurement_reflns_used 47892

loop_
_symmetry_equiv_pos_as_xyz
'x, y, z'
'-x, y, -z+1/2'
'-x, -y, -z'
'x, -y, z-1/2'

loop_
_atom_site_label
_atom_site_type_symbol
_atom_site_fract_x
_atom_site_fract_y
_atom_site_fract_z
_atom_site_U_iso_or_equiv
_atom_site_adp_type
_atom_site_occupancy
_atom_site_site_symmetry_order
_atom_site_calc_flag
_atom_site_refinement_flags_posn
_atom_site_refinement_flags_adp
Fe1 Fe 0.28165(2) 0.19921(3) 0.43081(2) 0.01788(10) Uani 1 1 d . .
H H 0.3200(12) 0.222(2) 0.4124(6) 0.032(9) Uiso 1 1 d . .
Fe2 Fe 0.02259(2) 0.85067(3) 0.18376(2) 0.01665(10) Uani 1 1 d . .
HA H 0.0094(14) 0.831(3) 0.1519(7) 0.049(10) Uiso 1 1 d . .
Fe3 Fe 0.78499(2) 0.79542(4) 0.44420(2) 0.02080(10) Uani 1 1 d . .
HB H 0.8240(12) 0.777(2) 0.4268(6) 0.031(9) Uiso 1 1 d . .
Fe4 Fe 0.48738(2) 0.14316(4) 0.31972(2) 0.02151(10) Uani 1 1 d . .
HC H 0.4574(12) 0.120(2) 0.3432(6) 0.033(9) Uiso 1 1 d . .
P1 P 0.26125(2) 0.36516(5) 0.42625(2) 0.01570(14) Uani 1 1 d . .
P2 P 0.31831(3) 0.04313(6) 0.43295(2) 0.01721(14) Uani 1 1 d . .
P41 P 0.04192(3) 0.68487(5) 0.18702(2) 0.01801(15) Uani 1 1 d . .
P42 P -0.00902(3) 1.00690(5) 0.17141(2) 0.01643(14) Uani 1 1 d . .
P81 P 0.82152(3) 0.94979(6) 0.44607(2) 0.02177(16) Uani 1 1 d . .
P82 P 0.76359(3) 0.63136(6) 0.43819(2) 0.01897(15) Uani 1 1 d . .
P121 P 0.45442(3) 0.30022(6) 0.32153(2) 0.02193(16) Uani 1 1 d . .
P122 P 0.50648(3) -0.02288(6) 0.32361(2) 0.02090(15) Uani 1 1 d . .
N1 N 0.22133(8) 0.16091(17) 0.44901(4) 0.0157(5) Uani 1 1 d . .
N41 N 0.05710(8) 0.88528(17) 0.22416(4) 0.0154(5) Uani 1 1 d . .
N81 N 0.72348(8) 0.83492(18) 0.46134(5) 0.0179(5) Uani 1 1 d . .
N121 N 0.53686(9) 0.17866(18) 0.29437(5) 0.0197(5) Uani 1 1 d . .
C2 C 0.20400(10) 0.0599(2) 0.45122(5) 0.0153(5) Uani 1 1 d . .
C3 C 0.23391(10) -0.0316(2) 0.45581(5) 0.0169(6) Uani 1 1 d . .
C4 C 0.20654(10) -0.1224(2) 0.45680(5) 0.0189(6) Uani 1 1 d . .
H4 H 0.226771 -0.183950 0.460045 0.023 Uiso 1 1 calc R .
C5 C 0.15023(11) -0.1298(2) 0.45329(5) 0.0192(6) Uani 1 1 d . .
C6 C 0.12156(10) -0.0388(2) 0.44963(5) 0.0171(6) Uani 1 1 d . .
H6 H 0.083868 -0.040031 0.447672 0.021 Uiso 1 1 calc R .
C7 C 0.14788(10) 0.0546(2) 0.44881(5) 0.0160(5) Uani 1 1 d . .
C8 C 0.12916(10) 0.1587(2) 0.44588(5) 0.0144(5) Uani 1 1 d . .
C9 C 0.07827(10) 0.2025(2) 0.44348(5) 0.0163(5) Uani 1 1 d . .
H9 H 0.047889 0.159583 0.442223 0.020 Uiso 1 1 calc R .
C10 C 0.07229(10) 0.3076(2) 0.44293(5) 0.0167(6) Uani 1 1 d . .
C11 C 0.11854(10) 0.3673(2) 0.44489(5) 0.0168(5) Uani 1 1 d . .
H11 H 0.114701 0.439730 0.444786 0.020 Uiso 1 1 calc R .
C12 C 0.16945(10) 0.3276(2) 0.44697(5) 0.0164(5) Uani 1 1 d . .
C13 C 0.17508(10) 0.2204(2) 0.44707(5) 0.0149(5) Uani 1 1 d . .
C14 C 0.21708(10) 0.3980(2) 0.45048(6) 0.0184(6) Uani 1 1 d . .
H14A H 0.237697 0.394285 0.470527 0.022 Uiso 1 1 calc R .
H14B H 0.204420 0.469379 0.446713 0.022 Uiso 1 1 calc R .
C15 C 0.29396(10) -0.0335(2) 0.45970(6) 0.0190(6) Uani 1 1 d . .
H15A H 0.305753 -0.105388 0.458580 0.023 Uiso 1 1 calc R .
H15B H 0.310353 -0.007353 0.479057 0.023 Uiso 1 1 calc R .
C16 C 0.12442(11) -0.2355(2) 0.45295(6) 0.0264(6) Uani 1 1 d D U
C17 C 0.13747(13) -0.2990(3) 0.42800(7) 0.0389(8) Uani 1 1 d D U
H17A H 0.124366 -0.262797 0.409873 0.058 Uiso 1 1 calc GR .
H17B H 0.120065 -0.366171 0.427263 0.058 Uiso 1 1 calc GR .
H17C H 0.176257 -0.308347 0.431054 0.058 Uiso 1 1 calc GR .
C18 C 0.14657(14) -0.2921(3) 0.48094(7) 0.0418(9) Uani 1 1 d D U
H18A H 0.130684 -0.360723 0.480084 0.063 Uiso 1 1 calc GR .
H18B H 0.137754 -0.253892 0.496951 0.063 Uiso 1 1 calc GR .
H18C H 0.185492 -0.298172 0.483773 0.063 Uiso 1 1 calc GR .
C19 C 0.06363(12) -0.2292(3) 0.44838(8) 0.0394(8) Uani 1 1 d D U
H19A H 0.048935 -0.195785 0.430004 0.059 Uiso 1 1 calc GR .
H19B H 0.054133 -0.189380 0.463929 0.059 Uiso 1 1 calc GR .
H19C H 0.048822 -0.298544 0.448283 0.059 Uiso 1 1 calc GR .
C20 C 0.01821(10) 0.3612(2) 0.44136(5) 0.0189(6) Uani 1 1 d D U
C21 C -0.02766(11) 0.2847(2) 0.43888(7) 0.0306(7) Uani 1 1 d D U
H21A H -0.061490 0.321897 0.436911 0.046 Uiso 1 1 calc GR .
H21B H -0.021828 0.241822 0.456115 0.046 Uiso 1 1 calc GR .
H21C H -0.029102 0.241185 0.422010 0.046 Uiso 1 1 calc GR .
C22 C 0.02088(11) 0.4256(3) 0.46854(6) 0.0294(7) Uani 1 1 d D U
H22A H 0.048569 0.478289 0.469787 0.044 Uiso 1 1 calc GR .
H22B H 0.029558 0.381117 0.485430 0.044 Uiso 1 1 calc GR .
H22C H -0.013796 0.458561 0.467743 0.044 Uiso 1 1 calc GR .
C23 C 0.00586(12) 0.4324(2) 0.41506(6) 0.0299(7) Uani 1 1 d D U
H23A H 0.034671 0.482837 0.416393 0.045 Uiso 1 1 calc GR .
H23B H -0.028018 0.468120 0.414475 0.045 Uiso 1 1 calc GR .
H23C H 0.003086 0.391699 0.397574 0.045 Uiso 1 1 calc GR .
C24 C 0.31809(11) 0.4588(2) 0.43778(6) 0.0234(6) Uani 1 1 d D U
C25 C 0.34003(12) 0.4407(3) 0.47000(6) 0.0318(7) Uani 1 1 d D U
H25A H 0.345231 0.367093 0.473629 0.048 Uiso 1 1 calc GR .
H25B H 0.314537 0.467285 0.480806 0.048 Uiso 1 1 calc GR .
H25C H 0.374311 0.476332 0.476072 0.048 Uiso 1 1 calc GR .
C26 C 0.36382(11) 0.4352(3) 0.42250(7) 0.0343(8) Uani 1 1 d D U
H26A H 0.375137 0.363763 0.426086 0.051 Uiso 1 1 calc GR .
H26B H 0.394088 0.480817 0.429838 0.051 Uiso 1 1 calc GR .
H26C H 0.351314 0.446057 0.401838 0.051 Uiso 1 1 calc GR .
C27 C 0.30184(12) 0.5714(2) 0.43304(7) 0.0346(7) Uani 1 1 d D U
H27A H 0.271363 0.585494 0.441788 0.052 Uiso 1 1 calc GR .
H27B H 0.291766 0.585542 0.412433 0.052 Uiso 1 1 calc GR .
H27C H 0.331983 0.615282 0.441856 0.052 Uiso 1 1 calc GR .
C28 C 0.22101(11) 0.3959(2) 0.38926(6) 0.0219(6) Uani 1 1 d D U
C29 C 0.25791(12) 0.4115(3) 0.36832(6) 0.0310(7) Uani 1 1 d D U
H29A H 0.283793 0.355237 0.370404 0.047 Uiso 1 1 calc GR .
H29B H 0.276993 0.476773 0.372516 0.047 Uiso 1 1 calc GR .
H29C H 0.236546 0.412667 0.348651 0.047 Uiso 1 1 calc GR .
C30 C 0.18341(12) 0.4870(3) 0.38788(6) 0.0313(7) Uani 1 1 d D U
H30A H 0.157623 0.473390 0.399864 0.047 Uiso 1 1 calc GR .
H30B H 0.164253 0.497862 0.368015 0.047 Uiso 1 1 calc GR .
H30C H 0.204147 0.548523 0.394885 0.047 Uiso 1 1 calc GR .
C31 C 0.18764(12) 0.2989(2) 0.37947(6) 0.0298(7) Uani 1 1 d D U
H31A H 0.211610 0.240397 0.379403 0.045 Uiso 1 1 calc GR .
H31B H 0.166002 0.309536 0.360112 0.045 Uiso 1 1 calc GR .
H31C H 0.164096 0.285131 0.392682 0.045 Uiso 1 1 calc GR .
C32 C 0.39236(11) 0.0499(2) 0.44892(6) 0.0248(6) Uani 1 1 d D U
C33 C 0.39816(12) 0.1368(3) 0.47108(7) 0.0352(8) Uani 1 1 d D U
H33A H 0.376360 0.121279 0.485045 0.053 Uiso 1 1 calc GR .
H33B H 0.386083 0.201407 0.461341 0.053 Uiso 1 1 calc GR .
H33C H 0.435743 0.143102 0.481001 0.053 Uiso 1 1 calc GR .
C34 C 0.42410(12) 0.0800(3) 0.42632(7) 0.0356(8) Uani 1 1 d D U
H34A H 0.423335 0.023350 0.412782 0.053 Uiso 1 1 calc GR .
H34B H 0.461221 0.094890 0.435816 0.053 Uiso 1 1 calc GR .
H34C H 0.407988 0.141063 0.415967 0.053 Uiso 1 1 calc GR .
C35 C 0.41578(12) -0.0488(3) 0.46413(7) 0.0360(8) Uani 1 1 d D U
H35A H 0.397392 -0.064903 0.479553 0.054 Uiso 1 1 calc GR .
H35B H 0.454013 -0.039176 0.472218 0.054 Uiso 1 1 calc GR .
H35C H 0.410885 -0.105447 0.450326 0.054 Uiso 1 1 calc GR .
C36 C 0.30438(11) -0.0346(2) 0.39901(6) 0.0244(6) Uani 1 1 d D U
C37 C 0.31624(13) 0.0296(3) 0.37423(6) 0.0327(7) Uani 1 1 d D U
H37A H 0.354624 0.044366 0.377773 0.049 Uiso 1 1 calc GR .
H37B H 0.296253 0.094172 0.372844 0.049 Uiso 1 1 calc GR .
H37C H 0.305418 -0.008586 0.356258 0.049 Uiso 1 1 calc GR .
C38 C 0.33496(13) -0.1361(3) 0.40103(7) 0.0363(8) Uani 1 1 d D U
H38A H 0.373291 -0.122248 0.403540 0.054 Uiso 1 1 calc GR .
H38B H 0.322491 -0.175605 0.383399 0.054 Uiso 1 1 calc GR .
H38C H 0.328683 -0.175559 0.417439 0.054 Uiso 1 1 calc GR .
C39 C 0.24415(12) -0.0574(3) 0.39189(6) 0.0350(8) Uani 1 1 d D U
H39A H 0.224282 0.006227 0.392925 0.052 Uiso 1 1 calc GR .
H39B H 0.235827 -0.106948 0.405700 0.052 Uiso 1 1 calc GR .
H39C H 0.233885 -0.085896 0.372510 0.052 Uiso 1 1 calc GR .
C42 C 0.07013(10) 0.9850(2) 0.23384(5) 0.0141(5) Uani 1 1 d . .
C43 C 0.04289(10) 1.0779(2) 0.22538(5) 0.0154(5) Uani 1 1 d . .
C44 C 0.06576(10) 1.1677(2) 0.23750(5) 0.0183(6) Uani 1 1 d . .
H44 H 0.047489 1.230103 0.231657 0.022 Uiso 1 1 calc R .
C45 C 0.11451(10) 1.1731(2) 0.25801(5) 0.0173(6) Uani 1 1 d . .
C46 C 0.13938(10) 1.0811(2) 0.26726(5) 0.0173(6) Uani 1 1 d . .
H46 H 0.171470 1.081119 0.281633 0.021 Uiso 1 1 calc R .
C47 C 0.11771(10) 0.9884(2) 0.25568(5) 0.0147(5) Uani 1 1 d . .
C48 C 0.13407(10) 0.8838(2) 0.26079(5) 0.0148(5) Uani 1 1 d . .
C49 C 0.17659(10) 0.8383(2) 0.28005(5) 0.0164(5) Uani 1 1 d . .
H49 H 0.201444 0.880108 0.292733 0.020 Uiso 1 1 calc R .
C50 C 0.18282(10) 0.7328(2) 0.28081(5) 0.0175(6) Uani 1 1 d . .
C51 C 0.14433(11) 0.6745(2) 0.26196(5) 0.0195(6) Uani 1 1 d . .
H51 H 0.148106 0.602007 0.262367 0.023 Uiso 1 1 calc R .
C52 C 0.10099(10) 0.7169(2) 0.24275(5) 0.0180(6) Uani 1 1 d . .
C53 C 0.09592(10) 0.8237(2) 0.24166(5) 0.0149(5) Uani 1 1 d . .
C54 C 0.05992(11) 0.6467(2) 0.22501(6) 0.0219(6) Uani 1 1 d . .
H54A H 0.027327 0.646803 0.232969 0.026 Uiso 1 1 calc R .
H54B H 0.074176 0.575877 0.226375 0.026 Uiso 1 1 calc R .
C55 C -0.01003(10) 1.0804(2) 0.20413(5) 0.0166(5) Uani 1 1 d . .
H55A H -0.019457 1.152560 0.198862 0.020 Uiso 1 1 calc R .
H55B H -0.038072 1.052158 0.213281 0.020 Uiso 1 1 calc R .
C56 C 0.13790(11) 1.2780(2) 0.26836(6) 0.0229(6) Uani 1 1 d D U
C57 C 0.14897(15) 1.3379(3) 0.24256(7) 0.0397(8) Uani 1 1 d D U
H57A H 0.163522 1.405546 0.248910 0.060 Uiso 1 1 calc GR .
H57B H 0.115570 1.346196 0.228192 0.060 Uiso 1 1 calc GR .
H57C H 0.174858 1.300169 0.234139 0.060 Uiso 1 1 calc GR .
C58 C 0.09875(13) 1.3386(3) 0.28215(8) 0.0390(8) Uani 1 1 d D U
H58A H 0.113741 1.406489 0.287905 0.058 Uiso 1 1 calc GR .
H58B H 0.092851 1.301740 0.299054 0.058 Uiso 1 1 calc GR .
H58C H 0.064655 1.346439 0.268307 0.058 Uiso 1 1 calc GR .
C59 C 0.19084(12) 1.2681(2) 0.29052(7) 0.0309(7) Uani 1 1 d D U
H59A H 0.204795 1.336563 0.296368 0.046 Uiso 1 1 calc GR .
H59B H 0.216774 1.230703 0.282040 0.046 Uiso 1 1 calc GR .
H59C H 0.184766 1.230660 0.307302 0.046 Uiso 1 1 calc GR .
C60 C 0.22930(11) 0.6831(2) 0.30207(6) 0.0217(6) Uani 1 1 d D U
C61 C 0.28273(12) 0.7264(3) 0.29800(9) 0.0496(10) Uani 1 1 d D U
H61A H 0.312106 0.693354 0.311554 0.074 Uiso 1 1 calc GR .
H61B H 0.283733 0.800478 0.301464 0.074 Uiso 1 1 calc GR .
H61C H 0.286521 0.712989 0.278364 0.074 Uiso 1 1 calc GR .
C62 C 0.22331(15) 0.7050(3) 0.33278(6) 0.0429(9) Uani 1 1 d D U
H62A H 0.252123 0.670784 0.346415 0.064 Uiso 1 1 calc GR .
H62B H 0.188689 0.679208 0.335279 0.064 Uiso 1 1 calc GR .
H62C H 0.225283 0.779140 0.336257 0.064 Uiso 1 1 calc GR .
C63 C 0.23119(13) 0.5669(2) 0.29873(7) 0.0344(7) Uani 1 1 d D U
H63A H 0.261920 0.539311 0.312562 0.052 Uiso 1 1 calc GR .
H63B H 0.234672 0.550065 0.279243 0.052 Uiso 1 1 calc GR .
H63C H 0.198185 0.536697 0.302254 0.052 Uiso 1 1 calc GR .
C64 C -0.01366(11) 0.5917(2) 0.17220(6) 0.0249(6) Uani 1 1 d D U
C65 C -0.05584(11) 0.6037(3) 0.19066(7) 0.0316(7) Uani 1 1 d D U
H65A H -0.063383 0.676596 0.192716 0.047 Uiso 1 1 calc GR .
H65B H -0.042112 0.573686 0.209630 0.047 Uiso 1 1 calc GR .
H65C H -0.088789 0.568290 0.181345 0.047 Uiso 1 1 calc GR .
C66 C -0.04079(12) 0.6210(3) 0.14134(6) 0.0312(7) Uani 1 1 d D U
H66A H -0.054836 0.690952 0.141055 0.047 Uiso 1 1 calc GR .
H66B H -0.070216 0.573354 0.134121 0.047 Uiso 1 1 calc GR .
H66C H -0.014624 0.617350 0.129158 0.047 Uiso 1 1 calc GR .
C67 C 0.00446(13) 0.4798(2) 0.17315(7) 0.0369(8) Uani 1 1 d D U
H67A H 0.028872 0.470341 0.160174 0.055 Uiso 1 1 calc GR .
H67B H -0.026785 0.435319 0.167169 0.055 Uiso 1 1 calc GR .
H67C H 0.022900 0.462177 0.192735 0.055 Uiso 1 1 calc GR .
C68 C 0.10347(11) 0.6594(2) 0.17244(6) 0.0287(7) Uani 1 1 d D U
C69 C 0.13694(12) 0.7588(3) 0.17835(7) 0.0363(8) Uani 1 1 d D U
H69A H 0.145889 0.772271 0.199007 0.054 Uiso 1 1 calc GR .
H69B H 0.116214 0.816367 0.168444 0.054 Uiso 1 1 calc GR .
H69C H 0.169919 0.750803 0.171336 0.054 Uiso 1 1 calc GR .
C70 C 0.08917(13) 0.6442(3) 0.13983(6) 0.0377(8) Uani 1 1 d D U
H70A H 0.071035 0.578204 0.135334 0.056 Uiso 1 1 calc GR .
H70B H 0.121915 0.645129 0.132384 0.056 Uiso 1 1 calc GR .
H70C H 0.065446 0.699666 0.130959 0.056 Uiso 1 1 calc GR .
C71 C 0.13738(13) 0.5695(3) 0.18690(7) 0.0396(8) Uani 1 1 d D U
H71A H 0.149153 0.583311 0.207460 0.059 Uiso 1 1 calc GR .
H71B H 0.168685 0.561214 0.178430 0.059 Uiso 1 1 calc GR .
H71C H 0.115988 0.506595 0.184067 0.059 Uiso 1 1 calc GR .
C72 C -0.08209(11) 0.9966(2) 0.15443(6) 0.0236(6) Uani 1 1 d D U
C73 C -0.10176(12) 0.9091(3) 0.17084(6) 0.0337(8) Uani 1 1 d D U
H73A H -0.093814 0.925130 0.191351 0.051 Uiso 1 1 calc GR .
H73B H -0.083622 0.845343 0.167671 0.051 Uiso 1 1 calc GR .
H73C H -0.140446 0.900722 0.163987 0.051 Uiso 1 1 calc GR .
C74 C -0.09177(12) 0.9662(3) 0.12294(6) 0.0358(8) Uani 1 1 d D U
H74A H -0.066883 0.911500 0.120562 0.054 Uiso 1 1 calc GR .
H74B H -0.086056 1.025842 0.111488 0.054 Uiso 1 1 calc GR .
H74C H -0.128601 0.941799 0.116510 0.054 Uiso 1 1 calc GR .
C75 C -0.11425(12) 1.0937(3) 0.15769(7) 0.0386(8) Uani 1 1 d D U
H75A H -0.108497 1.112071 0.178004 0.058 Uiso 1 1 calc GR .
H75B H -0.152372 1.080739 0.150077 0.058 Uiso 1 1 calc GR .
H75C H -0.102396 1.150179 0.147054 0.058 Uiso 1 1 calc GR .
C76 C 0.02785(12) 1.0900(2) 0.15003(6) 0.0264(7) Uani 1 1 d D U
C77 C 0.08603(13) 1.0941(3) 0.16680(7) 0.0471(10) Uani 1 1 d D U
H77A H 0.098595 1.024424 0.172272 0.071 Uiso 1 1 calc GR .
H77B H 0.088317 1.135756 0.184078 0.071 Uiso 1 1 calc GR .
H77C H 0.108394 1.124599 0.154775 0.071 Uiso 1 1 calc GR .
C78 C 0.02866(14) 1.0396(3) 0.12110(6) 0.0429(9) Uani 1 1 d D U
H78A H 0.039534 0.967760 0.124177 0.064 Uiso 1 1 calc GR .
H78B H 0.054105 1.075900 0.112016 0.064 Uiso 1 1 calc GR .
H78C H -0.007136 1.043113 0.108653 0.064 Uiso 1 1 calc GR .
C79 C 0.00504(19) 1.1975(3) 0.14466(11) 0.0684(14) Uani 1 1 d D U
H79A H -0.031369 1.193663 0.132920 0.103 Uiso 1 1 calc GR .
H79B H 0.027503 1.237833 0.134591 0.103 Uiso 1 1 calc GR .
H79C H 0.004279 1.230267 0.163014 0.103 Uiso 1 1 calc GR .
C82 C 0.67724(10) 0.7756(2) 0.45928(5) 0.0167(6) Uani 1 1 d . .
C83 C 0.67116(10) 0.6687(2) 0.45857(5) 0.0176(6) Uani 1 1 d . .
C84 C 0.61995(10) 0.6290(2) 0.45612(5) 0.0195(6) Uani 1 1 d . .
H84 H 0.615771 0.556635 0.455438 0.023 Uiso 1 1 calc R .
C85 C 0.57389(10) 0.6897(2) 0.45460(6) 0.0196(6) Uani 1 1 d . .
C86 C 0.58052(10) 0.7949(2) 0.45569(5) 0.0178(6) Uani 1 1 d . .
H86 H 0.550439 0.838371 0.454813 0.021 Uiso 1 1 calc R .
C87 C 0.63126(10) 0.8376(2) 0.45808(5) 0.0166(6) Uani 1 1 d . .
C88 C 0.65000(10) 0.9416(2) 0.46048(5) 0.0166(5) Uani 1 1 d . .
C89 C 0.62349(10) 1.0351(2) 0.46048(5) 0.0188(6) Uani 1 1 d . .
H89 H 0.585736 1.036444 0.458247 0.023 Uiso 1 1 calc R .
C90 C 0.65226(10) 1.1261(2) 0.46375(6) 0.0193(6) Uani 1 1 d . .
C91 C 0.70841(11) 1.1186(2) 0.46746(6) 0.0220(6) Uani 1 1 d . .
H91 H 0.728562 1.180289 0.470239 0.026 Uiso 1 1 calc R .
C92 C 0.73589(10) 1.0279(2) 0.46731(6) 0.0203(6) Uani 1 1 d . .
C93 C 0.70610(10) 0.9361(2) 0.46321(5) 0.0182(6) Uani 1 1 d . .
C94 C 0.79604(10) 1.0294(2) 0.47188(6) 0.0235(6) Uani 1 1 d . .
H94A H 0.811714 1.004946 0.491509 0.028 Uiso 1 1 calc R .
H94B H 0.807976 1.101004 0.470378 0.028 Uiso 1 1 calc R .
C95 C 0.71782(11) 0.5962(2) 0.46144(6) 0.0218(6) Uani 1 1 d . .
H95A H 0.704166 0.525989 0.456539 0.026 Uiso 1 1 calc R .
H95B H 0.737875 0.595660 0.481625 0.026 Uiso 1 1 calc R .
C96 C 0.51829(10) 0.6418(2) 0.45234(6) 0.0243(6) Uani 1 1 d D U
C97 C 0.48040(13) 0.6814(3) 0.42504(8) 0.0431(9) Uani 1 1 d D U
H97A H 0.478977 0.756423 0.425580 0.065 Uiso 1 1 calc GR .
H97B H 0.444499 0.653420 0.423920 0.065 Uiso 1 1 calc GR .
H97C H 0.493551 0.659555 0.408197 0.065 Uiso 1 1 calc GR .
C98 C 0.51969(13) 0.5251(3) 0.45164(9) 0.0467(9) Uani 1 1 d D U
H98A H 0.543317 0.499574 0.469194 0.070 Uiso 1 1 calc GR .
H98B H 0.533137 0.502407 0.434968 0.070 Uiso 1 1 calc GR .
H98C H 0.483531 0.498118 0.450309 0.070 Uiso 1 1 calc GR .
C99 C 0.49603(13) 0.6740(3) 0.47833(7) 0.0402(8) Uani 1 1 d D U
H99A H 0.492819 0.748837 0.478665 0.060 Uiso 1 1 calc GR .
H99B H 0.520300 0.650800 0.495952 0.060 Uiso 1 1 calc GR .
H99C H 0.460734 0.642944 0.476978 0.060 Uiso 1 1 calc GR .
C100 C 0.62606(11) 1.2321(2) 0.46263(6) 0.0221(6) Uani 1 1 d D U
C101 C 0.63758(13) 1.2918(3) 0.43695(7) 0.0365(8) Uani 1 1 d D U
H10A H 0.619428 1.358378 0.435538 0.055 Uiso 1 1 calc GR .
H10B H 0.624448 1.252682 0.419325 0.055 Uiso 1 1 calc GR .
H10C H 0.676197 1.302544 0.439584 0.055 Uiso 1 1 calc GR .
C102 C 0.56513(11) 1.2246(2) 0.45888(7) 0.0290(7) Uani 1 1 d D U
H10D H 0.549928 1.293622 0.458537 0.044 Uiso 1 1 calc GR .
H10E H 0.556680 1.185753 0.474879 0.044 Uiso 1 1 calc GR .
H10F H 0.549894 1.189513 0.440818 0.044 Uiso 1 1 calc GR .
C103 C 0.64822(13) 1.2916(3) 0.49037(7) 0.0357(8) Uani 1 1 d D U
H10G H 0.631753 1.359702 0.489164 0.054 Uiso 1 1 calc GR .
H10H H 0.687059 1.298736 0.492990 0.054 Uiso 1 1 calc GR .
H10I H 0.640008 1.254245 0.506682 0.054 Uiso 1 1 calc GR .
C104 C 0.89542(11) 0.9462(3) 0.46277(6) 0.0313(7) Uani 1 1 d D U
C105 C 0.90104(13) 0.8625(3) 0.48573(7) 0.0369(8) Uani 1 1 d D U
H10J H 0.877593 0.878355 0.498851 0.055 Uiso 1 1 calc GR .
H10K H 0.938217 0.859610 0.496495 0.055 Uiso 1 1 calc GR .
H10L H 0.890918 0.796152 0.476547 0.055 Uiso 1 1 calc GR .
C106 C 0.92909(13) 0.9137(3) 0.44151(7) 0.0499(11) Uani 1 1 d D U
H10M H 0.930416 0.969884 0.428075 0.075 Uiso 1 1 calc GR .
H10N H 0.913007 0.853155 0.430886 0.075 Uiso 1 1 calc GR .
H10O H 0.965434 0.897221 0.451950 0.075 Uiso 1 1 calc GR .
C107 C 0.91685(13) 1.0470(3) 0.47772(8) 0.0459(9) Uani 1 1 d D U
H10P H 0.897693 1.062424 0.492871 0.069 Uiso 1 1 calc GR .
H10Q H 0.911369 1.102851 0.463676 0.069 Uiso 1 1 calc GR .
H10R H 0.955115 1.039844 0.486128 0.069 Uiso 1 1 calc GR .
C108 C 0.80755(12) 1.0229(3) 0.41154(6) 0.0341(8) Uani 1 1 d D U
C109 C 0.82550(14) 0.9611(3) 0.38801(7) 0.0483(10) Uani 1 1 d D U
H10S H 0.864127 0.949079 0.393516 0.072 Uiso 1 1 calc GR .
H10T H 0.817128 0.999520 0.369971 0.072 Uiso 1 1 calc GR .
H10U H 0.806699 0.895182 0.385504 0.072 Uiso 1 1 calc GR .
C110 C 0.83521(19) 1.1282(3) 0.41369(9) 0.0653(13) Uani 1 1 d D U
H11A H 0.873975 1.119027 0.419836 0.098 Uiso 1 1 calc GR .
H11B H 0.822359 1.170779 0.427689 0.098 Uiso 1 1 calc GR .
H11C H 0.826912 1.161846 0.394917 0.098 Uiso 1 1 calc GR .
C111 C 0.74676(13) 1.0346(3) 0.40220(7) 0.0506(11) Uani 1 1 d D U
H11D H 0.729732 0.967672 0.402926 0.076 Uiso 1 1 calc GR .
H11E H 0.737512 1.061301 0.382582 0.076 Uiso 1 1 calc GR .
H11F H 0.734138 1.082341 0.415123 0.076 Uiso 1 1 calc GR .
C112 C 0.81930(11) 0.5354(2) 0.44927(6) 0.0244(6) Uani 1 1 d D U
C113 C 0.84028(12) 0.5505(3) 0.48150(6) 0.0316(7) Uani 1 1 d D U
H11G H 0.846755 0.623584 0.485594 0.047 Uiso 1 1 calc GR .
H11H H 0.873770 0.512421 0.487727 0.047 Uiso 1 1 calc GR .
H11I H 0.813758 0.525158 0.491828 0.047 Uiso 1 1 calc GR .
C114 C 0.86631(12) 0.5583(3) 0.43493(7) 0.0379(8) Uani 1 1 d D U
H11J H 0.876377 0.630669 0.437763 0.057 Uiso 1 1 calc GR .
H11K H 0.855595 0.543754 0.414366 0.057 Uiso 1 1 calc GR .
H11L H 0.896891 0.515107 0.443520 0.057 Uiso 1 1 calc GR .
C115 C 0.80189(13) 0.4241(2) 0.44373(7) 0.0346(8) Uani 1 1 d D U
H11M H 0.790047 0.412747 0.423055 0.052 Uiso 1 1 calc GR .
H11N H 0.772377 0.409269 0.453159 0.052 Uiso 1 1 calc GR .
H11O H 0.832070 0.378636 0.451414 0.052 Uiso 1 1 calc GR .
C116 C 0.72468(11) 0.6084(2) 0.40062(6) 0.0257(7) Uani 1 1 d D U
C117 C 0.69294(13) 0.7075(3) 0.39183(6) 0.0360(8) Uani 1 1 d D U
H11P H 0.717692 0.765527 0.393440 0.054 Uiso 1 1 calc GR .
H11Q H 0.668046 0.718654 0.404470 0.054 Uiso 1 1 calc GR .
H11R H 0.672816 0.701447 0.371974 0.054 Uiso 1 1 calc GR .
C118 C 0.76273(13) 0.5955(3) 0.38002(6) 0.0351(8) Uani 1 1 d D U
H11S H 0.789177 0.650921 0.383186 0.053 Uiso 1 1 calc GR .
H11T H 0.742169 0.597970 0.360189 0.053 Uiso 1 1 calc GR .
H11U H 0.781101 0.529301 0.383557 0.053 Uiso 1 1 calc GR .
C119 C 0.68593(13) 0.5187(3) 0.39788(7) 0.0369(8) Uani 1 1 d D U
H11V H 0.659970 0.531322 0.409829 0.055 Uiso 1 1 calc GR .
H11W H 0.705789 0.455629 0.404227 0.055 Uiso 1 1 calc GR .
H11X H 0.667056 0.511341 0.377833 0.055 Uiso 1 1 calc GR .
C122 C 0.57954(10) 0.1162(2) 0.29057(5) 0.0196(6) Uani 1 1 d . .
C123 C 0.58507(11) 0.0091(2) 0.29174(6) 0.0208(6) Uani 1 1 d . .
C124 C 0.63285(11) -0.0333(2) 0.28814(6) 0.0229(6) Uani 1 1 d . .
H124 H 0.636741 -0.105714 0.289431 0.027 Uiso 1 1 calc R .
C125 C 0.67604(11) 0.0249(2) 0.28267(6) 0.0224(6) Uani 1 1 d . .
C126 C 0.66951(10) 0.1298(2) 0.28085(6) 0.0207(6) Uani 1 1 d . .
H126 H 0.697521 0.171508 0.276988 0.025 Uiso 1 1 calc R .
C127 C 0.62218(10) 0.1755(2) 0.28463(6) 0.0196(6) Uani 1 1 d . .
C128 C 0.60543(10) 0.2804(2) 0.28411(6) 0.0198(6) Uani 1 1 d . .
C129 C 0.63116(11) 0.3728(2) 0.28068(6) 0.0224(6) Uani 1 1 d . .
H129 H 0.666669 0.371874 0.277758 0.027 Uiso 1 1 calc R .
C130 C 0.60532(11) 0.4650(2) 0.28152(6) 0.0221(6) Uani 1 1 d . .
C131 C 0.55183(11) 0.4612(2) 0.28506(6) 0.0239(6) Uani 1 1 d . .
H131 H 0.533043 0.524049 0.284842 0.029 Uiso 1 1 calc R .
C132 C 0.52535(11) 0.3717(2) 0.28882(6) 0.0218(6) Uani 1 1 d . .
C133 C 0.55302(11) 0.2782(2) 0.28937(5) 0.0200(6) Uani 1 1 d . .
C134 C 0.46807(11) 0.3776(2) 0.29179(6) 0.0258(7) Uani 1 1 d . .
H13A H 0.444500 0.354175 0.273690 0.031 Uiso 1 1 calc R .
H13B H 0.459098 0.450083 0.294774 0.031 Uiso 1 1 calc R .
C135 C 0.54027(11) -0.0611(2) 0.29509(7) 0.0269(7) Uani 1 1 d . .
H13C H 0.554738 -0.131171 0.299168 0.032 Uiso 1 1 calc R .
H13D H 0.513561 -0.063447 0.276708 0.032 Uiso 1 1 calc R .
C136 C 0.72740(12) -0.0242(3) 0.27731(7) 0.0353(8) Uani 1 1 d D U
C137 C 0.77617(14) 0.0173(3) 0.29682(10) 0.0628(13) Uani 1 1 d D U
H13E H 0.777089 0.092007 0.294729 0.094 Uiso 1 1 calc GR .
H13F H 0.808048 -0.012738 0.291882 0.094 Uiso 1 1 calc GR .
H13G H 0.775449 0.000044 0.316682 0.094 Uiso 1 1 calc GR .
C138 C 0.72586(14) -0.1396(3) 0.27663(9) 0.0464(9) Uani 1 1 d D U
H13H H 0.694222 -0.162476 0.262596 0.070 Uiso 1 1 calc GR .
H13I H 0.724213 -0.165655 0.295646 0.070 Uiso 1 1 calc GR .
H13J H 0.758149 -0.165677 0.271215 0.070 Uiso 1 1 calc GR .
C139 C 0.73276(15) 0.0070(3) 0.24607(8) 0.0494(10) Uani 1 1 d D U
H13K H 0.701300 -0.017166 0.232104 0.074 Uiso 1 1 calc GR .
H13L H 0.765012 -0.024390 0.241926 0.074 Uiso 1 1 calc GR .
H13M H 0.735274 0.081720 0.244825 0.074 Uiso 1 1 calc GR .
C140 C 0.63198(12) 0.5697(2) 0.27969(6) 0.0279(7) Uani 1 1 d D U
C141 C 0.63014(15) 0.6323(3) 0.30656(7) 0.0402(8) Uani 1 1 d D U
H14C H 0.649490 0.696935 0.306133 0.060 Uiso 1 1 calc GR .
H14D H 0.646907 0.593164 0.323643 0.060 Uiso 1 1 calc GR .
H14E H 0.592852 0.646981 0.307086 0.060 Uiso 1 1 calc GR .
C142 C 0.69067(13) 0.5589(3) 0.27784(8) 0.0394(8) Uani 1 1 d D U
H14F H 0.706312 0.627153 0.277066 0.059 Uiso 1 1 calc GR .
H14G H 0.692885 0.520485 0.260525 0.059 Uiso 1 1 calc GR .
H14H H 0.710360 0.522227 0.294760 0.059 Uiso 1 1 calc GR .
C143 C 0.60230(14) 0.6286(3) 0.25316(7) 0.0398(8) Uani 1 1 d D U
H14I H 0.618094 0.696952 0.252911 0.060 Uiso 1 1 calc GR .
H14J H 0.564489 0.635300 0.253831 0.060 Uiso 1 1 calc GR .
H14K H 0.605363 0.591202 0.235815 0.060 Uiso 1 1 calc GR .
C144 C 0.37930(11) 0.2954(2) 0.31266(6) 0.0283(7) Uani 1 1 d D U
C145 C 0.36662(15) 0.2144(3) 0.28901(8) 0.0501(10) Uani 1 1 d D U
H14L H 0.380097 0.147567 0.296783 0.075 Uiso 1 1 calc GR .
H14M H 0.383813 0.233208 0.273322 0.075 Uiso 1 1 calc GR .
H14N H 0.327837 0.210375 0.281783 0.075 Uiso 1 1 calc GR .
C146 C 0.35726(13) 0.2566(3) 0.33779(7) 0.0481(10) Uani 1 1 d D U
H14O H 0.376052 0.193730 0.345361 0.072 Uiso 1 1 calc GR .
H14P H 0.318990 0.242234 0.331346 0.072 Uiso 1 1 calc GR .
H14Q H 0.362530 0.308953 0.352859 0.072 Uiso 1 1 calc GR .
C147 C 0.35258(14) 0.3953(3) 0.30088(11) 0.0605(12) Uani 1 1 d D U
H14R H 0.359701 0.448014 0.315830 0.091 Uiso 1 1 calc GR .
H14S H 0.313919 0.384600 0.294764 0.091 Uiso 1 1 calc GR .
H14T H 0.366913 0.417536 0.284462 0.091 Uiso 1 1 calc GR .
C148 C 0.48027(13) 0.3778(3) 0.35482(6) 0.0336(7) Uani 1 1 d D U
C149 C 0.53973(15) 0.3963(5) 0.35742(8) 0.0769(16) Uani 1 1 d D U
H14U H 0.557701 0.330837 0.355948 0.115 Uiso 1 1 calc GR .
H14V H 0.554862 0.428050 0.375988 0.115 Uiso 1 1 calc GR .
H14W H 0.544940 0.442027 0.341983 0.115 Uiso 1 1 calc GR .
C150 C 0.47334(17) 0.3185(3) 0.38146(7) 0.0521(10) Uani 1 1 d D U
H15C H 0.489156 0.250087 0.381381 0.078 Uiso 1 1 calc GR .
H15D H 0.435171 0.311908 0.381304 0.078 Uiso 1 1 calc GR .
H15E H 0.491247 0.355499 0.398721 0.078 Uiso 1 1 calc GR .
C151 C 0.4517(2) 0.4817(3) 0.35543(10) 0.0776(15) Uani 1 1 d D U
H15F H 0.413856 0.469859 0.355152 0.116 Uiso 1 1 calc GR .
H15G H 0.454968 0.522185 0.338624 0.116 Uiso 1 1 calc GR .
H15H H 0.468277 0.518992 0.372905 0.116 Uiso 1 1 calc GR .
C152 C 0.44850(11) -0.1153(2) 0.31758(6) 0.0264(7) Uani 1 1 d D U
C153 C 0.41743(14) -0.1001(3) 0.28665(8) 0.0518(10) Uani 1 1 d D U
H15I H 0.438814 -0.125451 0.273414 0.078 Uiso 1 1 calc GR .
H15J H 0.409905 -0.027048 0.283130 0.078 Uiso 1 1 calc GR .
H15K H 0.383688 -0.138211 0.283635 0.078 Uiso 1 1 calc GR .
C154 C 0.41075(14) -0.0911(3) 0.33750(8) 0.0528(11) Uani 1 1 d D U
H15L H 0.399094 -0.019486 0.334867 0.079 Uiso 1 1 calc GR .
H15M H 0.429480 -0.101894 0.357442 0.079 Uiso 1 1 calc GR .
H15N H 0.379501 -0.136282 0.332943 0.079 Uiso 1 1 calc GR .
C155 C 0.46585(15) -0.2271(3) 0.32143(10) 0.0577(11) Uani 1 1 d D U
H15O H 0.490294 -0.242731 0.308830 0.087 Uiso 1 1 calc GR .
H15P H 0.434336 -0.271543 0.316523 0.087 Uiso 1 1 calc GR .
H15Q H 0.484070 -0.238958 0.341408 0.087 Uiso 1 1 calc GR .
C156 C 0.55515(12) -0.0473(3) 0.35840(7) 0.0330(7) Uani 1 1 d D U
C157 C 0.52838(15) -0.0518(3) 0.38342(7) 0.0512(11) Uani 1 1 d D U
H15R H 0.505200 0.008216 0.383029 0.077 Uiso 1 1 calc GR .
H15S H 0.555623 -0.052055 0.401324 0.077 Uiso 1 1 calc GR .
H15T H 0.506852 -0.114384 0.382213 0.077 Uiso 1 1 calc GR .
C158 C 0.59090(15) 0.0508(3) 0.36310(8) 0.0544(11) Uani 1 1 d D U
H15U H 0.568540 0.111039 0.364204 0.082 Uiso 1 1 calc GR .
H15V H 0.608713 0.058891 0.347051 0.082 Uiso 1 1 calc GR .
H15W H 0.617862 0.044202 0.381005 0.082 Uiso 1 1 calc GR .
C159 C 0.59237(18) -0.1364(4) 0.35701(10) 0.0679(13) Uani 1 1 d D U
H15X H 0.572698 -0.200985 0.356711 0.102 Uiso 1 1 calc GR .
H15Y H 0.622058 -0.134982 0.373838 0.102 Uiso 1 1 calc GR .
HD H 0.606452 -0.130951 0.339575 0.102 Uiso 1 1 calc GR .

loop_
_atom_site_aniso_label
_atom_site_aniso_U_11
_atom_site_aniso_U_22
_atom_site_aniso_U_33
_atom_site_aniso_U_23
_atom_site_aniso_U_13
_atom_site_aniso_U_12
Fe1 0.0176(2) 0.0171(3) 0.0206(2) 0.00051(17) 0.00768(16) 0.00012(17)
Fe2 0.0189(2) 0.0156(2) 0.0149(2) -0.00121(17) 0.00249(15) 0.00044(17)
Fe3 0.0182(2) 0.0238(3) 0.0225(2) 0.00323(19) 0.00890(17) 0.00346(18)
Fe4 0.0209(2) 0.0239(3) 0.0215(2) 0.00016(19) 0.00839(17) 0.00368(19)
P1 0.0160(3) 0.0140(4) 0.0183(3) -0.0017(3) 0.0064(2) -0.0018(3)
P2 0.0156(3) 0.0170(4) 0.0202(3) 0.0006(3) 0.0065(3) 0.0019(3)
P41 0.0199(3) 0.0130(4) 0.0197(3) -0.0034(3) 0.0011(3) -0.0014(3)
P42 0.0192(3) 0.0164(4) 0.0142(3) 0.0008(3) 0.0048(2) 0.0033(3)
P81 0.0167(3) 0.0271(5) 0.0231(3) 0.0058(3) 0.0077(3) 0.0002(3)
P82 0.0185(3) 0.0202(4) 0.0190(3) 0.0027(3) 0.0058(3) 0.0071(3)
P121 0.0237(4) 0.0235(4) 0.0207(3) 0.0028(3) 0.0093(3) 0.0082(3)
P122 0.0197(3) 0.0196(4) 0.0253(4) -0.0032(3) 0.0090(3) -0.0012(3)
N1 0.0151(10) 0.0140(13) 0.0183(11) 0.0017(9) 0.0040(8) 0.0024(9)
N41 0.0175(11) 0.0104(12) 0.0178(11) 0.0003(9) 0.0026(8) -0.0006(9)
N81 0.0155(11) 0.0170(13) 0.0220(11) 0.0004(9) 0.0057(9) 0.0003(9)
N121 0.0197(11) 0.0165(13) 0.0247(12) -0.0016(9) 0.0084(9) 0.0022(9)
C2 0.0187(13) 0.0148(15) 0.0128(12) 0.0009(10) 0.0046(10) 0.0007(11)
C3 0.0174(13) 0.0176(16) 0.0163(12) 0.0025(11) 0.0051(10) 0.0022(11)
C4 0.0232(14) 0.0118(15) 0.0222(13) 0.0033(11) 0.0058(11) 0.0050(11)
C5 0.0242(14) 0.0147(16) 0.0192(13) 0.0027(11) 0.0061(11) -0.0007(11)
C6 0.0165(12) 0.0170(16) 0.0182(13) 0.0001(11) 0.0045(10) -0.0014(11)
C7 0.0169(12) 0.0161(15) 0.0146(12) 0.0008(10) 0.0028(10) 0.0023(11)
C8 0.0180(12) 0.0128(15) 0.0124(12) 0.0015(10) 0.0035(9) 0.0003(10)
C9 0.0137(12) 0.0154(16) 0.0199(13) 0.0017(11) 0.0038(10) -0.0018(10)
C10 0.0172(13) 0.0171(16) 0.0167(12) 0.0017(11) 0.0059(10) 0.0013(11)
C11 0.0236(13) 0.0091(15) 0.0193(13) -0.0002(10) 0.0080(10) 0.0012(11)
C12 0.0209(13) 0.0141(15) 0.0157(12) -0.0018(10) 0.0072(10) -0.0007(11)
C13 0.0166(12) 0.0168(15) 0.0120(12) 0.0004(10) 0.0044(9) -0.0003(11)
C14 0.0216(13) 0.0132(15) 0.0221(13) -0.0033(11) 0.0080(11) -0.0025(11)
C15 0.0196(13) 0.0164(16) 0.0217(13) 0.0046(11) 0.0061(10) 0.0032(11)
C16 0.0246(15) 0.0159(17) 0.0371(16) 0.0013(12) 0.0034(12) -0.0009(12)
C17 0.0391(18) 0.022(2) 0.055(2) -0.0093(15) 0.0087(16) -0.0029(15)
C18 0.047(2) 0.023(2) 0.053(2) 0.0170(16) 0.0048(16) -0.0059(16)
C19 0.0272(16) 0.0206(19) 0.069(2) 0.0022(16) 0.0082(15) -0.0046(14)
C20 0.0176(13) 0.0145(15) 0.0245(13) 0.0004(11) 0.0040(10) 0.0047(11)
C21 0.0186(14) 0.0234(18) 0.0501(19) 0.0020(14) 0.0081(13) 0.0018(12)
C22 0.0218(14) 0.035(2) 0.0308(16) -0.0072(14) 0.0046(12) 0.0101(13)
C23 0.0279(15) 0.0268(19) 0.0338(16) 0.0079(13) 0.0036(12) 0.0068(13)
C24 0.0220(14) 0.0192(17) 0.0306(15) -0.0042(12) 0.0089(11) -0.0083(12)
C25 0.0248(15) 0.033(2) 0.0343(16) -0.0063(14) 0.0001(12) -0.0098(14)
C26 0.0227(15) 0.035(2) 0.0486(19) -0.0031(15) 0.0145(14) -0.0095(14)
C27 0.0312(17) 0.0230(18) 0.050(2) -0.0018(15) 0.0101(14) -0.0084(14)
C28 0.0258(14) 0.0202(16) 0.0195(13) 0.0005(11) 0.0042(11) -0.0003(12)
C29 0.0390(17) 0.032(2) 0.0242(15) 0.0020(13) 0.0122(13) -0.0005(14)
C30 0.0316(16) 0.032(2) 0.0297(16) 0.0038(14) 0.0059(13) 0.0063(14)
C31 0.0377(17) 0.0287(19) 0.0203(14) -0.0028(13) 0.0004(12) -0.0069(14)
C32 0.0182(13) 0.0302(18) 0.0267(15) -0.0001(12) 0.0062(11) -0.0006(12)
C33 0.0296(16) 0.039(2) 0.0356(17) -0.0070(15) 0.0041(13) -0.0107(15)
C34 0.0216(15) 0.044(2) 0.0436(19) 0.0011(16) 0.0130(13) -0.0046(14)
C35 0.0200(15) 0.043(2) 0.0432(19) 0.0076(15) 0.0030(13) 0.0072(14)
C36 0.0264(14) 0.0246(18) 0.0236(14) -0.0045(12) 0.0084(11) -0.0012(12)
C37 0.0404(18) 0.037(2) 0.0235(15) -0.0032(13) 0.0140(13) 0.0018(15)
C38 0.0443(19) 0.0257(19) 0.0407(18) -0.0099(15) 0.0134(15) 0.0040(15)
C39 0.0314(16) 0.047(2) 0.0261(16) -0.0103(15) 0.0042(13) -0.0060(15)
C42 0.0186(12) 0.0123(15) 0.0124(12) -0.0009(10) 0.0058(10) -0.0001(10)
C43 0.0196(13) 0.0139(15) 0.0134(12) -0.0003(10) 0.0055(10) -0.0001(11)
C44 0.0220(13) 0.0154(15) 0.0186(13) 0.0013(11) 0.0064(10) 0.0042(11)
C45 0.0236(14) 0.0124(15) 0.0182(13) -0.0013(10) 0.0096(10) -0.0016(11)
C46 0.0167(12) 0.0187(16) 0.0164(12) -0.0030(11) 0.0038(10) -0.0011(11)
C47 0.0169(12) 0.0130(15) 0.0154(12) -0.0001(10) 0.0062(10) 0.0003(10)
C48 0.0184(13) 0.0133(15) 0.0139(12) 0.0006(10) 0.0061(10) 0.0009(10)
C49 0.0182(13) 0.0141(15) 0.0166(12) 0.0004(10) 0.0030(10) -0.0018(11)
C50 0.0197(13) 0.0183(16) 0.0155(12) 0.0023(11) 0.0058(10) 0.0012(11)
C51 0.0253(14) 0.0131(15) 0.0200(13) 0.0016(11) 0.0050(11) 0.0007(11)
C52 0.0234(14) 0.0129(15) 0.0176(13) 0.0003(10) 0.0043(10) -0.0013(11)
C53 0.0170(12) 0.0121(15) 0.0157(12) 0.0000(10) 0.0040(10) -0.0021(10)
C54 0.0272(14) 0.0123(16) 0.0233(14) 0.0000(11) -0.0005(11) -0.0036(12)
C55 0.0179(13) 0.0140(15) 0.0182(13) 0.0004(10) 0.0051(10) 0.0052(11)
C56 0.0263(14) 0.0149(16) 0.0268(14) -0.0032(12) 0.0039(11) -0.0015(12)
C57 0.055(2) 0.022(2) 0.0407(18) 0.0054(14) 0.0067(16) -0.0157(16)
C58 0.0367(18) 0.022(2) 0.059(2) -0.0190(16) 0.0116(16) -0.0001(14)
C59 0.0330(16) 0.0182(18) 0.0390(17) -0.0088(13) 0.0027(13) -0.0086(13)
C60 0.0214(14) 0.0186(16) 0.0234(14) 0.0026(11) 0.0013(11) 0.0012(11)
C61 0.0237(16) 0.045(2) 0.075(3) 0.029(2) 0.0000(16) 0.0005(15)
C62 0.056(2) 0.041(2) 0.0256(16) -0.0002(15) -0.0041(15) 0.0182(18)
C63 0.0396(18) 0.0239(18) 0.0345(17) 0.0028(14) -0.0037(14) 0.0106(14)
C64 0.0230(14) 0.0201(17) 0.0287(15) -0.0042(12) -0.0007(11) -0.0070(12)
C65 0.0239(15) 0.032(2) 0.0374(17) -0.0002(14) 0.0025(13) -0.0119(13)
C66 0.0307(16) 0.030(2) 0.0290(15) -0.0068(13) -0.0030(12) -0.0061(14)
C67 0.0376(18) 0.0205(18) 0.0464(19) -0.0058(14) -0.0043(15) -0.0060(14)
C68 0.0230(14) 0.0320(19) 0.0316(16) -0.0120(13) 0.0073(12) 0.0007(13)
C69 0.0273(16) 0.042(2) 0.0436(19) -0.0113(16) 0.0159(14) -0.0077(15)
C70 0.0358(17) 0.046(2) 0.0329(17) -0.0126(15) 0.0122(14) 0.0015(16)
C71 0.0327(17) 0.039(2) 0.0445(19) -0.0088(16) 0.0034(14) 0.0119(15)
C72 0.0201(13) 0.0302(18) 0.0191(13) -0.0037(12) 0.0012(11) 0.0037(12)
C73 0.0274(16) 0.047(2) 0.0270(16) -0.0059(14) 0.0066(12) -0.0099(15)
C74 0.0298(16) 0.055(2) 0.0196(14) -0.0049(14) -0.0011(12) 0.0000(16)
C75 0.0270(16) 0.042(2) 0.0433(19) -0.0043(16) -0.0010(14) 0.0119(15)
C76 0.0343(16) 0.0219(17) 0.0273(15) 0.0057(12) 0.0160(12) 0.0011(13)
C77 0.0434(19) 0.066(3) 0.0373(19) -0.0017(18) 0.0211(15) -0.0244(19)
C78 0.044(2) 0.064(3) 0.0259(16) 0.0025(16) 0.0194(14) -0.0058(18)
C79 0.098(3) 0.031(2) 0.100(4) 0.029(2) 0.072(3) 0.017(2)
C82 0.0162(13) 0.0181(16) 0.0163(12) -0.0001(10) 0.0048(10) -0.0004(11)
C83 0.0200(13) 0.0160(16) 0.0184(13) 0.0001(11) 0.0077(10) 0.0020(11)
C84 0.0242(14) 0.0142(16) 0.0210(13) -0.0018(11) 0.0068(11) -0.0003(11)
C85 0.0195(13) 0.0187(16) 0.0212(13) -0.0031(11) 0.0056(11) -0.0028(11)
C86 0.0165(13) 0.0149(16) 0.0222(13) -0.0028(11) 0.0048(10) 0.0012(11)
C87 0.0185(13) 0.0170(16) 0.0157(12) -0.0009(10) 0.0068(10) -0.0001(11)
C88 0.0164(12) 0.0169(16) 0.0169(12) -0.0020(11) 0.0049(10) -0.0014(11)
C89 0.0164(13) 0.0195(16) 0.0206(13) -0.0015(11) 0.0044(10) -0.0003(11)
C90 0.0212(13) 0.0146(16) 0.0231(14) -0.0011(11) 0.0067(11) -0.0010(11)
C91 0.0210(14) 0.0184(17) 0.0272(14) -0.0023(12) 0.0069(11) -0.0072(12)
C92 0.0166(13) 0.0236(17) 0.0216(13) -0.0002(12) 0.0058(10) -0.0029(11)
C93 0.0177(13) 0.0199(16) 0.0183(13) 0.0005(11) 0.0066(10) 0.0012(11)
C94 0.0172(13) 0.0237(17) 0.0300(15) 0.0001(12) 0.0060(11) -0.0047(12)
C95 0.0226(14) 0.0188(17) 0.0257(14) 0.0037(12) 0.0091(11) 0.0036(12)
C96 0.0177(13) 0.0188(17) 0.0358(16) -0.0039(12) 0.0044(11) -0.0043(12)
C97 0.0304(17) 0.042(2) 0.051(2) -0.0011(17) -0.0030(15) -0.0085(16)
C98 0.0289(17) 0.024(2) 0.084(3) -0.0032(18) 0.0071(17) -0.0061(15)
C99 0.0327(17) 0.041(2) 0.052(2) -0.0025(17) 0.0203(15) -0.0090(15)
C100 0.0249(14) 0.0126(16) 0.0299(15) 0.0002(11) 0.0079(12) -0.0004(11)
C101 0.0394(18) 0.026(2) 0.0455(19) 0.0126(15) 0.0113(15) 0.0007(15)
C102 0.0266(15) 0.0176(17) 0.0434(18) -0.0002(13) 0.0085(13) 0.0051(12)
C103 0.0388(18) 0.0204(19) 0.0443(19) -0.0093(14) 0.0009(14) 0.0049(14)
C104 0.0182(14) 0.042(2) 0.0353(17) 0.0075(14) 0.0084(12) 0.0036(13)
C105 0.0319(17) 0.050(2) 0.0307(16) 0.0086(15) 0.0098(13) 0.0101(16)
C106 0.0280(17) 0.090(3) 0.0370(19) 0.0191(19) 0.0190(14) 0.0184(19)
C107 0.0228(16) 0.054(3) 0.058(2) 0.0037(18) 0.0017(15) -0.0072(16)
C108 0.0320(16) 0.042(2) 0.0269(15) 0.0126(14) 0.0043(13) -0.0026(15)
C109 0.0379(19) 0.083(3) 0.0277(17) 0.0126(18) 0.0141(14) 0.0041(19)
C110 0.090(3) 0.049(3) 0.051(2) 0.025(2) 0.003(2) -0.015(2)
C111 0.0384(19) 0.077(3) 0.0359(19) 0.0209(19) 0.0075(15) 0.0201(19)
C112 0.0201(14) 0.0268(18) 0.0262(14) 0.0011(12) 0.0045(11) 0.0115(12)
C113 0.0287(16) 0.033(2) 0.0294(16) 0.0008(14) -0.0019(12) 0.0101(14)
C114 0.0290(16) 0.045(2) 0.0423(19) 0.0065(16) 0.0129(14) 0.0160(15)
C115 0.0321(17) 0.0280(19) 0.0404(18) -0.0036(14) 0.0004(14) 0.0117(14)
C116 0.0243(14) 0.0319(19) 0.0197(14) 0.0017(12) 0.0021(11) 0.0087(12)
C117 0.0407(18) 0.042(2) 0.0233(15) 0.0016(14) 0.0034(13) 0.0177(16)
C118 0.0399(18) 0.044(2) 0.0230(15) -0.0028(14) 0.0102(13) 0.0127(16)
C119 0.0344(17) 0.044(2) 0.0296(16) -0.0062(15) -0.0003(13) 0.0035(15)
C122 0.0193(13) 0.0231(17) 0.0178(13) -0.0019(11) 0.0075(10) 0.0011(11)
C123 0.0256(14) 0.0173(16) 0.0226(14) -0.0042(11) 0.0117(11) -0.0018(12)
C124 0.0271(15) 0.0170(16) 0.0264(14) -0.0011(12) 0.0101(12) 0.0010(12)
C125 0.0218(14) 0.0201(17) 0.0264(14) -0.0031(12) 0.0079(11) 0.0020(12)
C126 0.0183(13) 0.0211(17) 0.0239(14) -0.0017(12) 0.0073(11) -0.0035(11)
C127 0.0201(13) 0.0194(16) 0.0206(13) -0.0002(11) 0.0073(11) 0.0017(11)
C128 0.0220(14) 0.0189(16) 0.0194(13) -0.0001(11) 0.0065(11) 0.0002(11)
C129 0.0223(14) 0.0227(17) 0.0223(14) -0.0005(12) 0.0054(11) 0.0027(12)
C130 0.0314(15) 0.0179(16) 0.0173(13) 0.0003(11) 0.0056(11) 0.0000(12)
C131 0.0307(15) 0.0204(17) 0.0212(14) 0.0016(12) 0.0068(11) 0.0088(12)
C132 0.0248(14) 0.0227(17) 0.0186(13) 0.0023(11) 0.0065(11) 0.0033(12)
C133 0.0224(14) 0.0204(17) 0.0179(13) 0.0008(11) 0.0061(11) 0.0049(12)
C134 0.0277(15) 0.0246(18) 0.0281(15) 0.0088(12) 0.0127(12) 0.0103(13)
C135 0.0274(15) 0.0198(18) 0.0384(17) -0.0092(13) 0.0179(13) -0.0053(12)
C136 0.0204(15) 0.0246(19) 0.062(2) -0.0061(16) 0.0117(14) 0.0032(13)
C137 0.0296(19) 0.061(3) 0.092(3) -0.035(2) -0.0004(19) 0.0096(18)
C138 0.0327(18) 0.030(2) 0.080(3) -0.0112(19) 0.0192(18) 0.0055(15)
C139 0.042(2) 0.053(3) 0.060(2) 0.0008(19) 0.0244(17) 0.0096(18)
C140 0.0358(16) 0.0179(17) 0.0296(15) -0.0002(12) 0.0060(13) -0.0006(13)
C141 0.054(2) 0.025(2) 0.0397(18) -0.0102(15) 0.0079(16) -0.0055(16)
C142 0.0405(18) 0.022(2) 0.057(2) -0.0014(16) 0.0142(16) -0.0090(15)
C143 0.049(2) 0.026(2) 0.0401(18) 0.0106(15) 0.0007(15) -0.0087(16)
C144 0.0259(15) 0.0279(19) 0.0325(16) 0.0038(13) 0.0092(12) 0.0042(13)
C145 0.044(2) 0.062(3) 0.048(2) -0.0114(19) 0.0192(17) -0.0230(19)
C146 0.0305(18) 0.077(3) 0.044(2) 0.0057(19) 0.0218(15) 0.0037(18)
C147 0.0290(19) 0.043(3) 0.107(4) 0.011(2) 0.009(2) 0.0120(17)
C148 0.0396(17) 0.035(2) 0.0258(15) -0.0009(14) 0.0066(13) -0.0018(15)
C149 0.049(2) 0.143(5) 0.036(2) -0.026(3) 0.0034(18) -0.031(3)
C150 0.073(3) 0.061(3) 0.0256(17) -0.0096(17) 0.0160(17) -0.011(2)
C151 0.120(4) 0.042(3) 0.060(3) -0.016(2) -0.005(3) 0.007(3)
C152 0.0234(14) 0.0237(18) 0.0339(16) -0.0024(13) 0.0103(12) -0.0051(12)
C153 0.0332(19) 0.066(3) 0.052(2) 0.001(2) 0.0004(16) -0.0170(18)
C154 0.039(2) 0.065(3) 0.064(2) -0.025(2) 0.0327(18) -0.0275(19)
C155 0.045(2) 0.028(2) 0.106(4) 0.007(2) 0.029(2) -0.0055(17)
C156 0.0245(15) 0.039(2) 0.0325(16) -0.0024(14) 0.0003(12) 0.0057(14)
C157 0.047(2) 0.075(3) 0.0320(18) 0.0232(19) 0.0079(15) 0.008(2)
C158 0.047(2) 0.068(3) 0.044(2) 0.001(2) 0.0019(17) -0.015(2)
C159 0.068(3) 0.060(3) 0.069(3) 0.008(2) -0.001(2) 0.031(2)

loop_
_atom_type_symbol
_atom_type_description
_atom_type_scat_dispersion_real
_atom_type_scat_dispersion_imag
_atom_type_scat_source
C C 0.0181 0.0091 'International Tables Vol C Tables 4.2.6.8 and 6.1.1.4'
H H 0.0000 0.0000 'International Tables Vol C Tables 4.2.6.8 and 6.1.1.4'
Fe Fe -1.1336 3.1974 'International Tables Vol C Tables 4.2.6.8 and 6.1.1.4'
N N 0.0311 0.0180 'International Tables Vol C Tables 4.2.6.8 and 6.1.1.4'
P P 0.2955 0.4335 'International Tables Vol C Tables 4.2.6.8 and 6.1.1.4'

loop_
_exptl_crystal_face_index_h
_exptl_crystal_face_index_k
_exptl_crystal_face_index_l
_exptl_crystal_face_perp_dist
-28 3 27 0.0289
-8 8 8 0.0215
20 -6 -17 0.0556
24 3 -19 0.0496
-22 5 18 0.0161
12 3 -27 0.0605
-9 0 26 0.0503
8 8 -7 0.0322
-8 -8 5 0.0377
29 -2 -28 0.0556

loop_
_geom_angle_atom_site_label_1
_geom_angle_atom_site_label_2
_geom_angle_atom_site_label_3
_geom_angle
P1 Fe1 H 85.4(12)
P1 Fe1 P2 167.81(3)
P2 Fe1 H 83.3(12)
N1 Fe1 H 169.7(12)
N1 Fe1 P1 95.65(7)
N1 Fe1 P2 96.30(7)
P41 Fe2 HA 84.5(14)
P41 Fe2 P42 167.24(3)
P42 Fe2 HA 84.2(14)
N41 Fe2 HA 166.2(13)
N41 Fe2 P41 96.17(7)
N41 Fe2 P42 96.25(7)
P81 Fe3 HB 80.5(13)
P82 Fe3 HB 87.1(12)
P82 Fe3 P81 167.32(3)
N81 Fe3 HB 168.7(12)
N81 Fe3 P81 96.50(7)
N81 Fe3 P82 96.18(7)
P121 Fe4 HC 84.2(12)
P122 Fe4 HC 83.1(12)
P122 Fe4 P121 166.92(3)
N121 Fe4 HC 170.5(11)
N121 Fe4 P121 96.14(7)
N121 Fe4 P122 96.89(7)
C14 P1 Fe1 109.17(9)
C14 P1 C24 101.95(12)
C14 P1 C28 104.80(12)
C24 P1 Fe1 116.75(9)
C28 P1 Fe1 111.53(9)
C28 P1 C24 111.48(13)
C15 P2 Fe1 108.95(9)
C15 P2 C32 101.99(12)
C15 P2 C36 106.12(13)
C32 P2 Fe1 110.58(10)
C36 P2 Fe1 116.91(10)
C36 P2 C32 111.10(12)
C54 P41 Fe2 109.71(10)
C54 P41 C64 101.69(13)
C54 P41 C68 105.43(13)
C64 P41 Fe2 117.56(10)
C68 P41 Fe2 109.75(11)
C68 P41 C64 111.74(13)
C55 P42 Fe2 108.88(9)
C55 P42 C72 102.03(12)
C55 P42 C76 105.26(13)
C72 P42 Fe2 108.71(10)
C72 P42 C76 112.20(13)
C76 P42 Fe2 118.40(10)
C94 P81 Fe3 109.42(10)
C94 P81 C104 101.54(13)
C94 P81 C108 106.03(15)
C104 P81 Fe3 111.75(11)
C108 P81 Fe3 115.44(11)
C108 P81 C104 111.55(14)
C95 P82 Fe3 109.58(10)
C95 P82 C112 101.99(13)
C95 P82 C116 105.19(13)
C112 P82 Fe3 117.03(10)
C116 P82 Fe3 110.09(10)
C116 P82 C112 112.00(13)
C134 P121 Fe4 109.77(10)
C134 P121 C144 101.61(13)
C134 P121 C148 105.54(15)
C144 P121 Fe4 109.85(10)
C144 P121 C148 111.34(14)
C148 P121 Fe4 117.46(11)
C135 P122 Fe4 109.49(11)
C135 P122 C152 101.29(13)
C135 P122 C156 106.39(14)
C152 P122 Fe4 117.34(10)
C156 P122 Fe4 109.39(11)
C156 P122 C152 112.11(14)
C2 N1 Fe1 123.81(17)
C2 N1 C13 104.4(2)
C13 N1 Fe1 123.78(17)
C42 N41 Fe2 123.77(16)
C42 N41 C53 104.3(2)
C53 N41 Fe2 123.75(17)
C82 N81 Fe3 124.05(18)
C82 N81 C93 104.4(2)
C93 N81 Fe3 124.02(17)
C122 N121 Fe4 124.07(18)
C133 N121 Fe4 124.85(17)
C133 N121 C122 104.4(2)
N1 C2 C3 129.6(2)
N1 C2 C7 111.8(2)
C3 C2 C7 118.6(2)
C2 C3 C15 122.5(2)
C4 C3 C2 117.9(2)
C4 C3 C15 119.5(2)
C3 C4 H4 117.8
C3 C4 C5 124.4(3)
C5 C4 H4 117.8
C4 C5 C16 119.3(2)
C6 C5 C4 117.0(3)
C6 C5 C16 123.7(2)
C5 C6 H6 119.9
C5 C6 C7 120.3(2)
C7 C6 H6 119.9
C2 C7 C8 105.9(2)
C6 C7 C2 121.8(2)
C6 C7 C8 132.4(2)
C9 C8 C7 132.6(2)
C9 C8 C13 121.3(2)
C13 C8 C7 106.0(2)
C8 C9 H9 119.9
C10 C9 C8 120.2(2)
C10 C9 H9 119.9
C9 C10 C11 117.4(2)
C9 C10 C20 123.2(2)
C11 C10 C20 119.3(2)
C10 C11 H11 117.8
C12 C11 C10 124.5(3)
C12 C11 H11 117.8
C11 C12 C13 117.7(2)
C11 C12 C14 120.5(2)
C13 C12 C14 121.7(2)
N1 C13 C8 111.7(2)
N1 C13 C12 129.4(2)
C12 C13 C8 118.8(2)
P1 C14 H14A 109.1
P1 C14 H14B 109.1
C12 C14 P1 112.53(18)
C12 C14 H14A 109.1
C12 C14 H14B 109.1
H14A C14 H14B 107.8
P2 C15 H15A 108.9
P2 C15 H15B 108.9
C3 C15 P2 113.39(18)
C3 C15 H15A 108.9
C3 C15 H15B 108.9
H15A C15 H15B 107.7
C5 C16 C17 109.0(2)
C18 C16 C5 110.5(2)
C18 C16 C17 108.4(3)
C18 C16 C19 108.9(3)
C19 C16 C5 112.3(2)
C19 C16 C17 107.6(3)
C16 C17 H17A 109.5
C16 C17 H17B 109.5
C16 C17 H17C 109.5
H17A C17 H17B 109.5
H17A C17 H17C 109.5
H17B C17 H17C 109.5
C16 C18 H18A 109.5
C16 C18 H18B 109.5
C16 C18 H18C 109.5
H18A C18 H18B 109.5
H18A C18 H18C 109.5
H18B C18 H18C 109.5
C16 C19 H19A 109.5
C16 C19 H19B 109.5
C16 C19 H19C 109.5
H19A C19 H19B 109.5
H19A C19 H19C 109.5
H19B C19 H19C 109.5
C10 C20 C23 109.7(2)
C21 C20 C10 112.1(2)
C21 C20 C22 108.4(2)
C21 C20 C23 108.2(2)
C22 C20 C10 109.4(2)
C22 C20 C23 108.9(2)
C20 C21 H21A 109.5
C20 C21 H21B 109.5
C20 C21 H21C 109.5
H21A C21 H21B 109.5
H21A C21 H21C 109.5
H21B C21 H21C 109.5
C20 C22 H22A 109.5
C20 C22 H22B 109.5
C20 C22 H22C 109.5
H22A C22 H22B 109.5
H22A C22 H22C 109.5
H22B C22 H22C 109.5
C20 C23 H23A 109.5
C20 C23 H23B 109.5
C20 C23 H23C 109.5
H23A C23 H23B 109.5
H23A C23 H23C 109.5
H23B C23 H23C 109.5
C25 C24 P1 106.51(19)
C25 C24 C26 107.1(2)
C26 C24 P1 110.5(2)
C27 C24 P1 114.2(2)
C27 C24 C25 108.9(3)
C27 C24 C26 109.4(2)
C24 C25 H25A 109.5
C24 C25 H25B 109.5
C24 C25 H25C 109.5
H25A C25 H25B 109.5
H25A C25 H25C 109.5
H25B C25 H25C 109.5
C24 C26 H26A 109.5
C24 C26 H26B 109.5
C24 C26 H26C 109.5
H26A C26 H26B 109.5
H26A C26 H26C 109.5
H26B C26 H26C 109.5
C24 C27 H27A 109.5
C24 C27 H27B 109.5
C24 C27 H27C 109.5
H27A C27 H27B 109.5
H27A C27 H27C 109.5
H27B C27 H27C 109.5
C29 C28 P1 110.58(19)
C29 C28 C31 106.9(2)
C30 C28 P1 114.71(19)
C30 C28 C29 110.0(2)
C30 C28 C31 108.9(2)
C31 C28 P1 105.34(19)
C28 C29 H29A 109.5
C28 C29 H29B 109.5
C28 C29 H29C 109.5
H29A C29 H29B 109.5
H29A C29 H29C 109.5
H29B C29 H29C 109.5
C28 C30 H30A 109.5
C28 C30 H30B 109.5
C28 C30 H30C 109.5
H30A C30 H30B 109.5
H30A C30 H30C 109.5
H30B C30 H30C 109.5
C28 C31 H31A 109.5
C28 C31 H31B 109.5
C28 C31 H31C 109.5
H31A C31 H31B 109.5
H31A C31 H31C 109.5
H31B C31 H31C 109.5
C33 C32 P2 104.58(19)
C33 C32 C34 108.0(3)
C34 C32 P2 111.5(2)
C35 C32 P2 114.0(2)
C35 C32 C33 108.8(3)
C35 C32 C34 109.6(2)
C32 C33 H33A 109.5
C32 C33 H33B 109.5
C32 C33 H33C 109.5
H33A C33 H33B 109.5
H33A C33 H33C 109.5
H33B C33 H33C 109.5
C32 C34 H34A 109.5
C32 C34 H34B 109.5
C32 C34 H34C 109.5
H34A C34 H34B 109.5
H34A C34 H34C 109.5
H34B C34 H34C 109.5
C32 C35 H35A 109.5
C32 C35 H35B 109.5
C32 C35 H35C 109.5
H35A C35 H35B 109.5
H35A C35 H35C 109.5
H35B C35 H35C 109.5
C37 C36 P2 109.8(2)
C37 C36 C39 107.0(2)
C38 C36 P2 114.4(2)
C38 C36 C37 109.7(2)
C38 C36 C39 108.8(3)
C39 C36 P2 106.79(19)
C36 C37 H37A 109.5
C36 C37 H37B 109.5
C36 C37 H37C 109.5
H37A C37 H37B 109.5
H37A C37 H37C 109.5
H37B C37 H37C 109.5
C36 C38 H38A 109.5
C36 C38 H38B 109.5
C36 C38 H38C 109.5
H38A C38 H38B 109.5
H38A C38 H38C 109.5
H38B C38 H38C 109.5
C36 C39 H39A 109.5
C36 C39 H39B 109.5
C36 C39 H39C 109.5
H39A C39 H39B 109.5
H39A C39 H39C 109.5
H39B C39 H39C 109.5
N41 C42 C43 129.5(2)
N41 C42 C47 112.2(2)
C43 C42 C47 118.3(2)
C42 C43 C55 121.9(2)
C44 C43 C42 118.0(2)
C44 C43 C55 120.1(2)
C43 C44 H44 117.8
C43 C44 C45 124.4(3)
C45 C44 H44 117.8
C44 C45 C56 119.6(2)
C46 C45 C44 117.0(2)
C46 C45 C56 123.4(2)
C45 C46 H46 119.7
C45 C46 C47 120.6(2)
C47 C46 H46 119.7
C42 C47 C48 105.5(2)
C46 C47 C42 121.5(2)
C46 C47 C48 133.0(2)
C49 C48 C47 132.4(2)
C49 C48 C53 121.3(2)
C53 C48 C47 106.3(2)
C48 C49 H49 119.7
C50 C49 C48 120.6(2)
C50 C49 H49 119.7
C49 C50 C51 117.4(2)
C49 C50 C60 120.4(2)
C51 C50 C60 122.1(2)
C50 C51 H51 118.1
C52 C51 C50 123.8(3)
C52 C51 H51 118.1
C51 C52 C53 118.3(2)
C51 C52 C54 119.3(2)
C53 C52 C54 122.4(2)
N41 C53 C48 111.6(2)
C52 C53 N41 129.7(2)
C52 C53 C48 118.7(2)
P41 C54 H54A 109.1
P41 C54 H54B 109.1
C52 C54 P41 112.62(19)
C52 C54 H54A 109.1
C52 C54 H54B 109.1
H54A C54 H54B 107.8
P42 C55 H55A 109.1
P42 C55 H55B 109.1
C43 C55 P42 112.61(17)
C43 C55 H55A 109.1
C43 C55 H55B 109.1
H55A C55 H55B 107.8
C45 C56 C57 108.8(2)
C45 C56 C58 110.7(2)
C45 C56 C59 111.9(2)
C58 C56 C57 109.5(3)
C58 C56 C59 108.0(2)
C59 C56 C57 107.9(2)
C56 C57 H57A 109.5
C56 C57 H57B 109.5
C56 C57 H57C 109.5
H57A C57 H57B 109.5
H57A C57 H57C 109.5
H57B C57 H57C 109.5
C56 C58 H58A 109.5
C56 C58 H58B 109.5
C56 C58 H58C 109.5
H58A C58 H58B 109.5
H58A C58 H58C 109.5
H58B C58 H58C 109.5
C56 C59 H59A 109.5
C56 C59 H59B 109.5
C56 C59 H59C 109.5
H59A C59 H59B 109.5
H59A C59 H59C 109.5
H59B C59 H59C 109.5
C50 C60 C61 110.3(2)
C50 C60 C62 109.3(2)
C61 C60 C62 109.3(3)
C63 C60 C50 112.9(2)
C63 C60 C61 107.7(3)
C63 C60 C62 107.3(3)
C60 C61 H61A 109.5
C60 C61 H61B 109.5
C60 C61 H61C 109.5
H61A C61 H61B 109.5
H61A C61 H61C 109.5
H61B C61 H61C 109.5
C60 C62 H62A 109.5
C60 C62 H62B 109.5
C60 C62 H62C 109.5
H62A C62 H62B 109.5
H62A C62 H62C 109.5
H62B C62 H62C 109.5
C60 C63 H63A 109.5
C60 C63 H63B 109.5
C60 C63 H63C 109.5
H63A C63 H63B 109.5
H63A C63 H63C 109.5
H63B C63 H63C 109.5
C65 C64 P41 106.53(19)
C66 C64 P41 110.3(2)
C66 C64 C65 107.3(2)
C67 C64 P41 113.8(2)
C67 C64 C65 109.0(3)
C67 C64 C66 109.7(2)
C64 C65 H65A 109.5
C64 C65 H65B 109.5
C64 C65 H65C 109.5
H65A C65 H65B 109.5
H65A C65 H65C 109.5
H65B C65 H65C 109.5
C64 C66 H66A 109.5
C64 C66 H66B 109.5
C64 C66 H66C 109.5
H66A C66 H66B 109.5
H66A C66 H66C 109.5
H66B C66 H66C 109.5
C64 C67 H67A 109.5
C64 C67 H67B 109.5
C64 C67 H67C 109.5
H67A C67 H67B 109.5
H67A C67 H67C 109.5
H67B C67 H67C 109.5
C69 C68 P41 105.05(19)
C70 C68 P41 111.3(2)
C70 C68 C69 107.1(3)
C71 C68 P41 113.9(2)
C71 C68 C69 108.8(3)
C71 C68 C70 110.3(3)
C68 C69 H69A 109.5
C68 C69 H69B 109.5
C68 C69 H69C 109.5
H69A C69 H69B 109.5
H69A C69 H69C 109.5
H69B C69 H69C 109.5
C68 C70 H70A 109.5
C68 C70 H70B 109.5
C68 C70 H70C 109.5
H70A C70 H70B 109.5
H70A C70 H70C 109.5
H70B C70 H70C 109.5
C68 C71 H71A 109.5
C68 C71 H71B 109.5
C68 C71 H71C 109.5
H71A C71 H71B 109.5
H71A C71 H71C 109.5
H71B C71 H71C 109.5
C73 C72 P42 103.89(19)
C73 C72 C75 108.6(3)
C74 C72 P42 112.29(19)
C74 C72 C73 108.1(3)
C74 C72 C75 109.8(2)
C75 C72 P42 113.8(2)
C72 C73 H73A 109.5
C72 C73 H73B 109.5
C72 C73 H73C 109.5
H73A C73 H73B 109.5
H73A C73 H73C 109.5
H73B C73 H73C 109.5
C72 C74 H74A 109.5
C72 C74 H74B 109.5
C72 C74 H74C 109.5
H74A C74 H74B 109.5
H74A C74 H74C 109.5
H74B C74 H74C 109.5
C72 C75 H75A 109.5
C72 C75 H75B 109.5
C72 C75 H75C 109.5
H75A C75 H75B 109.5
H75A C75 H75C 109.5
H75B C75 H75C 109.5
C77 C76 P42 106.4(2)
C77 C76 C78 106.5(3)
C78 C76 P42 110.5(2)
C79 C76 P42 113.8(2)
C79 C76 C77 110.6(3)
C79 C76 C78 108.8(3)
C76 C77 H77A 109.5
C76 C77 H77B 109.5
C76 C77 H77C 109.5
H77A C77 H77B 109.5
H77A C77 H77C 109.5
H77B C77 H77C 109.5
C76 C78 H78A 109.5
C76 C78 H78B 109.5
C76 C78 H78C 109.5
H78A C78 H78B 109.5
H78A C78 H78C 109.5
H78B C78 H78C 109.5
C76 C79 H79A 109.5
C76 C79 H79B 109.5
C76 C79 H79C 109.5
H79A C79 H79B 109.5
H79A C79 H79C 109.5
H79B C79 H79C 109.5
N81 C82 C83 129.7(2)
N81 C82 C87 111.7(2)
C83 C82 C87 118.6(2)
C82 C83 C95 122.7(2)
C84 C83 C82 118.0(2)
C84 C83 C95 119.3(3)
C83 C84 H84 118.0
C83 C84 C85 124.0(3)
C85 C84 H84 118.0
C84 C85 C96 121.8(3)
C86 C85 C84 117.4(2)
C86 C85 C96 120.7(2)
C85 C86 H86 119.9
C85 C86 C87 120.2(2)
C87 C86 H86 119.9
C82 C87 C88 106.0(2)
C86 C87 C82 121.8(3)
C86 C87 C88 132.3(2)
C89 C88 C87 132.2(2)
C89 C88 C93 121.9(3)
C93 C88 C87 105.9(2)
C88 C89 H89 120.0
C90 C89 C88 120.0(2)
C90 C89 H89 120.0
C89 C90 C91 117.1(3)
C89 C90 C100 123.3(2)
C91 C90 C100 119.6(2)
C90 C91 H91 117.7
C92 C91 C90 124.5(3)
C92 C91 H91 117.7
C91 C92 C93 117.9(2)
C91 C92 C94 119.7(3)
C93 C92 C94 122.4(3)
N81 C93 C88 111.9(2)
N81 C93 C92 129.7(2)
C92 C93 C88 118.5(3)
P81 C94 H94A 108.9
P81 C94 H94B 108.9
C92 C94 P81 113.3(2)
C92 C94 H94A 108.9
C92 C94 H94B 108.9
H94A C94 H94B 107.7
P82 C95 H95A 109.1
P82 C95 H95B 109.1
C83 C95 P82 112.69(19)
C83 C95 H95A 109.1
C83 C95 H95B 109.1
H95A C95 H95B 107.8
C97 C96 C85 109.1(2)
C98 C96 C85 112.5(2)
C98 C96 C97 109.3(3)
C98 C96 C99 107.8(3)
C99 C96 C85 109.5(2)
C99 C96 C97 108.6(3)
C96 C97 H97A 109.5
C96 C97 H97B 109.5
C96 C97 H97C 109.5
H97A C97 H97B 109.5
H97A C97 H97C 109.5
H97B C97 H97C 109.5
C96 C98 H98A 109.5
C96 C98 H98B 109.5
C96 C98 H98C 109.5
H98A C98 H98B 109.5
H98A C98 H98C 109.5
H98B C98 H98C 109.5
C96 C99 H99A 109.5
C96 C99 H99B 109.5
C96 C99 H99C 109.5
H99A C99 H99B 109.5
H99A C99 H99C 109.5
H99B C99 H99C 109.5
C90 C100 C101 109.0(2)
C90 C100 C102 111.9(2)
C90 C100 C103 110.4(2)
C102 C100 C101 107.8(2)
C103 C100 C101 109.6(3)
C103 C100 C102 108.0(2)
C100 C101 H10A 109.5
C100 C101 H10B 109.5
C100 C101 H10C 109.5
H10A C101 H10B 109.5
H10A C101 H10C 109.5
H10B C101 H10C 109.5
C100 C102 H10D 109.5
C100 C102 H10E 109.5
C100 C102 H10F 109.5
H10D C102 H10E 109.5
H10D C102 H10F 109.5
H10E C102 H10F 109.5
C100 C103 H10G 109.5
C100 C103 H10H 109.5
C100 C103 H10I 109.5
H10G C103 H10H 109.5
H10G C103 H10I 109.5
H10H C103 H10I 109.5
C105 C104 P81 104.5(2)
C105 C104 C107 107.9(3)
C106 C104 P81 112.6(2)
C106 C104 C105 107.5(3)
C106 C104 C107 110.5(3)
C107 C104 P81 113.5(2)
C104 C105 H10J 109.5
C104 C105 H10K 109.5
C104 C105 H10L 109.5
H10J C105 H10K 109.5
H10J C105 H10L 109.5
H10K C105 H10L 109.5
C104 C106 H10M 109.5
C104 C106 H10N 109.5
C104 C106 H10O 109.5
H10M C106 H10N 109.5
H10M C106 H10O 109.5
H10N C106 H10O 109.5
C104 C107 H10P 109.5
C104 C107 H10Q 109.5
C104 C107 H10R 109.5
H10P C107 H10Q 109.5
H10P C107 H10R 109.5
H10Q C107 H10R 109.5
C109 C108 P81 110.4(2)
C109 C108 C110 108.1(3)
C110 C108 P81 113.5(2)
C111 C108 P81 107.2(2)
C111 C108 C109 106.6(3)
C111 C108 C110 110.8(3)
C108 C109 H10S 109.5
C108 C109 H10T 109.5
C108 C109 H10U 109.5
H10S C109 H10T 109.5
H10S C109 H10U 109.5
H10T C109 H10U 109.5
C108 C110 H11A 109.5
C108 C110 H11B 109.5
C108 C110 H11C 109.5
H11A C110 H11B 109.5
H11A C110 H11C 109.5
H11B C110 H11C 109.5
C108 C111 H11D 109.5
C108 C111 H11E 109.5
C108 C111 H11F 109.5
H11D C111 H11E 109.5
H11D C111 H11F 109.5
H11E C111 H11F 109.5
C113 C112 P82 106.03(19)
C113 C112 C114 106.6(2)
C114 C112 P82 111.3(2)
C115 C112 P82 114.09(19)
C115 C112 C113 108.8(3)
C115 C112 C114 109.6(3)
C112 C113 H11G 109.5
C112 C113 H11H 109.5
C112 C113 H11I 109.5
H11G C113 H11H 109.5
H11G C113 H11I 109.5
H11H C113 H11I 109.5
C112 C114 H11J 109.5
C112 C114 H11K 109.5
C112 C114 H11L 109.5
H11J C114 H11K 109.5
H11J C114 H11L 109.5
H11K C114 H11L 109.5
C112 C115 H11M 109.5
C112 C115 H11N 109.5
C112 C115 H11O 109.5
H11M C115 H11N 109.5
H11M C115 H11O 109.5
H11N C115 H11O 109.5
C117 C116 P82 105.5(2)
C117 C116 C118 106.8(2)
C118 C116 P82 110.5(2)
C119 C116 P82 113.9(2)
C119 C116 C117 109.1(3)
C119 C116 C118 110.7(3)
C116 C117 H11P 109.5
C116 C117 H11Q 109.5
C116 C117 H11R 109.5
H11P C117 H11Q 109.5
H11P C117 H11R 109.5
H11Q C117 H11R 109.5
C116 C118 H11S 109.5
C116 C118 H11T 109.5
C116 C118 H11U 109.5
H11S C118 H11T 109.5
H11S C118 H11U 109.5
H11T C118 H11U 109.5
C116 C119 H11V 109.5
C116 C119 H11W 109.5
C116 C119 H11X 109.5
H11V C119 H11W 109.5
H11V C119 H11X 109.5
H11W C119 H11X 109.5
N121 C122 C127 111.4(2)
C123 C122 N121 130.2(2)
C123 C122 C127 118.4(2)
C122 C123 C135 122.5(2)
C124 C123 C122 118.4(3)
C124 C123 C135 119.0(3)
C123 C124 H124 118.1
C123 C124 C125 123.8(3)
C125 C124 H124 118.1
C124 C125 C136 122.8(3)
C126 C125 C124 117.1(3)
C126 C125 C136 120.0(3)
C125 C126 H126 119.6
C125 C126 C127 120.8(3)
C127 C126 H126 119.6
C122 C127 C128 106.5(2)
C126 C127 C122 121.4(3)
C126 C127 C128 132.1(3)
C129 C128 C127 132.6(2)
C129 C128 C133 121.7(3)
C133 C128 C127 105.6(2)
C128 C129 H129 119.8
C130 C129 C128 120.4(3)
C130 C129 H129 119.8
C129 C130 C131 117.1(3)
C129 C130 C140 123.5(3)
C131 C130 C140 119.4(3)
C130 C131 H131 117.9
C132 C131 C130 124.1(3)
C132 C131 H131 117.9
C131 C132 C133 118.3(3)
C131 C132 C134 119.0(3)
C133 C132 C134 122.6(3)
N121 C133 C128 112.1(2)
N121 C133 C132 129.8(2)
C132 C133 C128 118.1(3)
P121 C134 H13A 108.9
P121 C134 H13B 108.9
C132 C134 P121 113.43(19)
C132 C134 H13A 108.9
C132 C134 H13B 108.9
H13A C134 H13B 107.7
P122 C135 H13C 108.7
P122 C135 H13D 108.7
C123 C135 P122 114.1(2)
C123 C135 H13C 108.7
C123 C135 H13D 108.7
H13C C135 H13D 107.6
C125 C136 C139 107.7(3)
C137 C136 C125 112.1(3)
C137 C136 C138 113.1(3)
C137 C136 C139 105.3(3)
C138 C136 C125 113.7(3)
C138 C136 C139 104.1(3)
C136 C137 H13E 109.5
C136 C137 H13F 109.5
C136 C137 H13G 109.5
H13E C137 H13F 109.5
H13E C137 H13G 109.5
H13F C137 H13G 109.5
C136 C138 H13H 109.5
C136 C138 H13I 109.5
C136 C138 H13J 109.5
H13H C138 H13I 109.5
H13H C138 H13J 109.5
H13I C138 H13J 109.5
C136 C139 H13K 109.5
C136 C139 H13L 109.5
C136 C139 H13M 109.5
H13K C139 H13L 109.5
H13K C139 H13M 109.5
H13L C139 H13M 109.5
C141 C140 C130 109.3(2)
C141 C140 C142 107.9(3)
C141 C140 C143 109.0(3)
C142 C140 C130 112.0(3)
C142 C140 C143 108.4(3)
C143 C140 C130 110.2(2)
C140 C141 H14C 109.5
C140 C141 H14D 109.5
C140 C141 H14E 109.5
H14C C141 H14D 109.5
H14C C141 H14E 109.5
H14D C141 H14E 109.5
C140 C142 H14F 109.5
C140 C142 H14G 109.5
C140 C142 H14H 109.5
H14F C142 H14G 109.5
H14F C142 H14H 109.5
H14G C142 H14H 109.5
C140 C143 H14I 109.5
C140 C143 H14J 109.5
C140 C143 H14K 109.5
H14I C143 H14J 109.5
H14I C143 H14K 109.5
H14J C143 H14K 109.5
C145 C144 P121 103.4(2)
C146 C144 P121 111.8(2)
C146 C144 C145 107.3(3)
C146 C144 C147 111.3(3)
C147 C144 P121 114.3(2)
C147 C144 C145 108.2(3)
C144 C145 H14L 109.5
C144 C145 H14M 109.5
C144 C145 H14N 109.5
H14L C145 H14M 109.5
H14L C145 H14N 109.5
H14M C145 H14N 109.5
C144 C146 H14O 109.5
C144 C146 H14P 109.5
C144 C146 H14Q 109.5
H14O C146 H14P 109.5
H14O C146 H14Q 109.5
H14P C146 H14Q 109.5
C144 C147 H14R 109.5
C144 C147 H14S 109.5
C144 C147 H14T 109.5
H14R C147 H14S 109.5
H14R C147 H14T 109.5
H14S C147 H14T 109.5
C149 C148 P121 108.5(2)
C149 C148 C150 107.9(3)
C149 C148 C151 109.2(4)
C150 C148 P121 110.4(2)
C150 C148 C151 106.7(3)
C151 C148 P121 114.0(2)
C148 C149 H14U 109.5
C148 C149 H14V 109.5
C148 C149 H14W 109.5
H14U C149 H14V 109.5
H14U C149 H14W 109.5
H14V C149 H14W 109.5
C148 C150 H15C 109.5
C148 C150 H15D 109.5
C148 C150 H15E 109.5
H15C C150 H15D 109.5
H15C C150 H15E 109.5
H15D C150 H15E 109.5
C148 C151 H15F 109.5
C148 C151 H15G 109.5
C148 C151 H15H 109.5
H15F C151 H15G 109.5
H15F C151 H15H 109.5
H15G C151 H15H 109.5
C153 C152 P122 107.0(2)
C154 C152 P122 110.8(2)
C154 C152 C153 107.9(3)
C155 C152 P122 113.2(2)
C155 C152 C153 108.5(3)
C155 C152 C154 109.3(3)
C152 C153 H15I 109.5
C152 C153 H15J 109.5
C152 C153 H15K 109.5
H15I C153 H15J 109.5
H15I C153 H15K 109.5
H15J C153 H15K 109.5
C152 C154 H15L 109.5
C152 C154 H15M 109.5
C152 C154 H15N 109.5
H15L C154 H15M 109.5
H15L C154 H15N 109.5
H15M C154 H15N 109.5
C152 C155 H15O 109.5
C152 C155 H15P 109.5
C152 C155 H15Q 109.5
H15O C155 H15P 109.5
H15O C155 H15Q 109.5
H15P C155 H15Q 109.5
C157 C156 P122 112.4(2)
C157 C156 C158 105.8(3)
C157 C156 C159 114.0(3)
C158 C156 P122 104.1(2)
C159 C156 P122 113.3(2)
C159 C156 C158 106.3(3)
C156 C157 H15R 109.5
C156 C157 H15S 109.5
C156 C157 H15T 109.5
H15R C157 H15S 109.5
H15R C157 H15T 109.5
H15S C157 H15T 109.5
C156 C158 H15U 109.5
C156 C158 H15V 109.5
C156 C158 H15W 109.5
H15U C158 H15V 109.5
H15U C158 H15W 109.5
H15V C158 H15W 109.5
C156 C159 H15X 109.5
C156 C159 H15Y 109.5
C156 C159 HD 109.5
H15X C159 H15Y 109.5
H15X C159 HD 109.5
H15Y C159 HD 109.5

loop_
_geom_bond_atom_site_label_1
_geom_bond_atom_site_label_2
_geom_bond_distance
Fe1 H 1.48(3)
Fe1 P1 2.2263(8)
Fe1 P2 2.2351(8)
Fe1 N1 1.995(2)
Fe2 HA 1.51(3)
Fe2 P41 2.2164(8)
Fe2 P42 2.2246(8)
Fe2 N41 1.994(2)
Fe3 HB 1.45(3)
Fe3 P81 2.2139(9)
Fe3 P82 2.2121(9)
Fe3 N81 1.995(2)
Fe4 HC 1.52(3)
Fe4 P121 2.2246(9)
Fe4 P122 2.2192(9)
Fe4 N121 1.989(2)
P1 C14 1.837(3)
P1 C24 1.889(3)
P1 C28 1.886(3)
P2 C15 1.836(3)
P2 C32 1.887(3)
P2 C36 1.881(3)
P41 C54 1.843(3)
P41 C64 1.889(3)
P41 C68 1.887(3)
P42 C55 1.840(3)
P42 C72 1.877(3)
P42 C76 1.879(3)
P81 C94 1.838(3)
P81 C104 1.889(3)
P81 C108 1.873(3)
P82 C95 1.840(3)
P82 C112 1.886(3)
P82 C116 1.879(3)
P121 C134 1.838(3)
P121 C144 1.880(3)
P121 C148 1.881(3)
P122 C135 1.836(3)
P122 C152 1.886(3)
P122 C156 1.877(3)
N1 C2 1.402(3)
N1 C13 1.403(3)
N41 C42 1.396(3)
N41 C53 1.404(3)
N81 C82 1.400(3)
N81 C93 1.401(4)
N121 C122 1.406(3)
N121 C133 1.399(4)
C2 C3 1.410(4)
C2 C7 1.419(3)
C3 C4 1.382(4)
C3 C15 1.509(3)
C4 H4 0.9500
C4 C5 1.419(4)
C5 C6 1.386(4)
C5 C16 1.528(4)
C6 H6 0.9500
C6 C7 1.398(4)
C7 C8 1.436(4)
C8 C9 1.405(3)
C8 C13 1.417(3)
C9 H9 0.9500
C9 C10 1.380(4)
C10 C11 1.403(4)
C10 C20 1.539(3)
C11 H11 0.9500
C11 C12 1.387(4)
C12 C13 1.406(4)
C12 C14 1.507(4)
C14 H14A 0.9900
C14 H14B 0.9900
C15 H15A 0.9900
C15 H15B 0.9900
C16 C17 1.548(4)
C16 C18 1.526(4)
C16 C19 1.527(4)
C17 H17A 0.9800
C17 H17B 0.9800
C17 H17C 0.9800
C18 H18A 0.9800
C18 H18B 0.9800
C18 H18C 0.9800
C19 H19A 0.9800
C19 H19B 0.9800
C19 H19C 0.9800
C20 C21 1.527(4)
C20 C22 1.536(4)
C20 C23 1.540(4)
C21 H21A 0.9800
C21 H21B 0.9800
C21 H21C 0.9800
C22 H22A 0.9800
C22 H22B 0.9800
C22 H22C 0.9800
C23 H23A 0.9800
C23 H23B 0.9800
C23 H23C 0.9800
C24 C25 1.539(4)
C24 C26 1.540(4)
C24 C27 1.530(4)
C25 H25A 0.9800
C25 H25B 0.9800
C25 H25C 0.9800
C26 H26A 0.9800
C26 H26B 0.9800
C26 H26C 0.9800
C27 H27A 0.9800
C27 H27B 0.9800
C27 H27C 0.9800
C28 C29 1.533(4)
C28 C30 1.523(4)
C28 C31 1.541(4)
C29 H29A 0.9800
C29 H29B 0.9800
C29 H29C 0.9800
C30 H30A 0.9800
C30 H30B 0.9800
C30 H30C 0.9800
C31 H31A 0.9800
C31 H31B 0.9800
C31 H31C 0.9800
C32 C33 1.536(4)
C32 C34 1.538(4)
C32 C35 1.536(4)
C33 H33A 0.9800
C33 H33B 0.9800
C33 H33C 0.9800
C34 H34A 0.9800
C34 H34B 0.9800
C34 H34C 0.9800
C35 H35A 0.9800
C35 H35B 0.9800
C35 H35C 0.9800
C36 C37 1.534(4)
C36 C38 1.531(4)
C36 C39 1.535(4)
C37 H37A 0.9800
C37 H37B 0.9800
C37 H37C 0.9800
C38 H38A 0.9800
C38 H38B 0.9800
C38 H38C 0.9800
C39 H39A 0.9800
C39 H39B 0.9800
C39 H39C 0.9800
C42 C43 1.413(4)
C42 C47 1.423(3)
C43 C44 1.380(4)
C43 C55 1.508(3)
C44 H44 0.9500
C44 C45 1.412(4)
C45 C46 1.386(4)
C45 C56 1.532(4)
C46 H46 0.9500
C46 C47 1.393(4)
C47 C48 1.433(4)
C48 C49 1.397(4)
C48 C53 1.420(4)
C49 H49 0.9500
C49 C50 1.385(4)
C50 C51 1.406(4)
C50 C60 1.532(4)
C51 H51 0.9500
C51 C52 1.393(4)
C52 C53 1.400(4)
C52 C54 1.509(4)
C54 H54A 0.9900
C54 H54B 0.9900
C55 H55A 0.9900
C55 H55B 0.9900
C56 C57 1.538(4)
C56 C58 1.534(4)
C56 C59 1.534(4)
C57 H57A 0.9800
C57 H57B 0.9800
C57 H57C 0.9800
C58 H58A 0.9800
C58 H58B 0.9800
C58 H58C 0.9800
C59 H59A 0.9800
C59 H59B 0.9800
C59 H59C 0.9800
C60 C61 1.531(4)
C60 C62 1.536(4)
C60 C63 1.526(4)
C61 H61A 0.9800
C61 H61B 0.9800
C61 H61C 0.9800
C62 H62A 0.9800
C62 H62B 0.9800
C62 H62C 0.9800
C63 H63A 0.9800
C63 H63B 0.9800
C63 H63C 0.9800
C64 C65 1.544(4)
C64 C66 1.536(4)
C64 C67 1.528(4)
C65 H65A 0.9800
C65 H65B 0.9800
C65 H65C 0.9800
C66 H66A 0.9800
C66 H66B 0.9800
C66 H66C 0.9800
C67 H67A 0.9800
C67 H67B 0.9800
C67 H67C 0.9800
C68 C69 1.546(4)
C68 C70 1.535(4)
C68 C71 1.531(4)
C69 H69A 0.9800
C69 H69B 0.9800
C69 H69C 0.9800
C70 H70A 0.9800
C70 H70B 0.9800
C70 H70C 0.9800
C71 H71A 0.9800
C71 H71B 0.9800
C71 H71C 0.9800
C72 C73 1.531(4)
C72 C74 1.524(4)
C72 C75 1.537(4)
C73 H73A 0.9800
C73 H73B 0.9800
C73 H73C 0.9800
C74 H74A 0.9800
C74 H74B 0.9800
C74 H74C 0.9800
C75 H75A 0.9800
C75 H75B 0.9800
C75 H75C 0.9800
C76 C77 1.533(4)
C76 C78 1.535(4)
C76 C79 1.519(4)
C77 H77A 0.9800
C77 H77B 0.9800
C77 H77C 0.9800
C78 H78A 0.9800
C78 H78B 0.9800
C78 H78C 0.9800
C79 H79A 0.9800
C79 H79B 0.9800
C79 H79C 0.9800
C82 C83 1.402(4)
C82 C87 1.420(4)
C83 C84 1.392(4)
C83 C95 1.507(4)
C84 H84 0.9500
C84 C85 1.410(4)
C85 C86 1.382(4)
C85 C96 1.538(4)
C86 H86 0.9500
C86 C87 1.396(4)
C87 C88 1.436(4)
C88 C89 1.396(4)
C88 C93 1.417(3)
C89 H89 0.9500
C89 C90 1.388(4)
C90 C91 1.414(4)
C90 C100 1.533(4)
C91 H91 0.9500
C91 C92 1.378(4)
C92 C93 1.410(4)
C92 C94 1.509(4)
C94 H94A 0.9900
C94 H94B 0.9900
C95 H95A 0.9900
C95 H95B 0.9900
C96 C97 1.537(4)
C96 C98 1.523(4)
C96 C99 1.534(4)
C97 H97A 0.9800
C97 H97B 0.9800
C97 H97C 0.9800
C98 H98A 0.9800
C98 H98B 0.9800
C98 H98C 0.9800
C99 H99A 0.9800
C99 H99B 0.9800
C99 H99C 0.9800
C100 C101 1.536(4)
C100 C102 1.535(4)
C100 C103 1.535(4)
C101 H10A 0.9800
C101 H10B 0.9800
C101 H10C 0.9800
C102 H10D 0.9800
C102 H10E 0.9800
C102 H10F 0.9800
C103 H10G 0.9800
C103 H10H 0.9800
C103 H10I 0.9800
C104 C105 1.532(4)
C104 C106 1.529(4)
C104 C107 1.540(5)
C105 H10J 0.9800
C105 H10K 0.9800
C105 H10L 0.9800
C106 H10M 0.9800
C106 H10N 0.9800
C106 H10O 0.9800
C107 H10P 0.9800
C107 H10Q 0.9800
C107 H10R 0.9800
C108 C109 1.534(5)
C108 C110 1.538(5)
C108 C111 1.532(4)
C109 H10S 0.9800
C109 H10T 0.9800
C109 H10U 0.9800
C110 H11A 0.9800
C110 H11B 0.9800
C110 H11C 0.9800
C111 H11D 0.9800
C111 H11E 0.9800
C111 H11F 0.9800
C112 C113 1.530(4)
C112 C114 1.539(4)
C112 C115 1.525(4)
C113 H11G 0.9800
C113 H11H 0.9800
C113 H11I 0.9800
C114 H11J 0.9800
C114 H11K 0.9800
C114 H11L 0.9800
C115 H11M 0.9800
C115 H11N 0.9800
C115 H11O 0.9800
C116 C117 1.536(4)
C116 C118 1.538(4)
C116 C119 1.522(4)
C117 H11P 0.9800
C117 H11Q 0.9800
C117 H11R 0.9800
C118 H11S 0.9800
C118 H11T 0.9800
C118 H11U 0.9800
C119 H11V 0.9800
C119 H11W 0.9800
C119 H11X 0.9800
C122 C123 1.405(4)
C122 C127 1.417(4)
C123 C124 1.388(4)
C123 C135 1.503(4)
C124 H124 0.9500
C124 C125 1.413(4)
C125 C126 1.379(4)
C125 C136 1.534(4)
C126 H126 0.9500
C126 C127 1.398(4)
C127 C128 1.433(4)
C128 C129 1.400(4)
C128 C133 1.419(4)
C129 H129 0.9500
C129 C130 1.378(4)
C130 C131 1.418(4)
C130 C140 1.538(4)
C131 H131 0.9500
C131 C132 1.380(4)
C132 C133 1.408(4)
C132 C134 1.507(4)
C134 H13A 0.9900
C134 H13B 0.9900
C135 H13C 0.9900
C135 H13D 0.9900
C136 C137 1.490(4)
C136 C138 1.505(5)
C136 C139 1.582(5)
C137 H13E 0.9800
C137 H13F 0.9800
C137 H13G 0.9800
C138 H13H 0.9800
C138 H13I 0.9800
C138 H13J 0.9800
C139 H13K 0.9800
C139 H13L 0.9800
C139 H13M 0.9800
C140 C141 1.531(4)
C140 C142 1.532(4)
C140 C143 1.535(4)
C141 H14C 0.9800
C141 H14D 0.9800
C141 H14E 0.9800
C142 H14F 0.9800
C142 H14G 0.9800
C142 H14H 0.9800
C143 H14I 0.9800
C143 H14J 0.9800
C143 H14K 0.9800
C144 C145 1.531(4)
C144 C146 1.521(4)
C144 C147 1.521(4)
C145 H14L 0.9800
C145 H14M 0.9800
C145 H14N 0.9800
C146 H14O 0.9800
C146 H14P 0.9800
C146 H14Q 0.9800
C147 H14R 0.9800
C147 H14S 0.9800
C147 H14T 0.9800
C148 C149 1.521(5)
C148 C150 1.533(4)
C148 C151 1.543(5)
C149 H14U 0.9800
C149 H14V 0.9800
C149 H14W 0.9800
C150 H15C 0.9800
C150 H15D 0.9800
C150 H15E 0.9800
C151 H15F 0.9800
C151 H15G 0.9800
C151 H15H 0.9800
C152 C153 1.532(4)
C152 C154 1.531(4)
C152 C155 1.523(5)
C153 H15I 0.9800
C153 H15J 0.9800
C153 H15K 0.9800
C154 H15L 0.9800
C154 H15M 0.9800
C154 H15N 0.9800
C155 H15O 0.9800
C155 H15P 0.9800
C155 H15Q 0.9800
C156 C157 1.504(4)
C156 C158 1.562(5)
C156 C159 1.514(5)
C157 H15R 0.9800
C157 H15S 0.9800
C157 H15T 0.9800
C158 H15U 0.9800
C158 H15V 0.9800
C158 H15W 0.9800
C159 H15X 0.9800
C159 H15Y 0.9800
C159 HD 0.9800

loop_
_geom_torsion_atom_site_label_1
_geom_torsion_atom_site_label_2
_geom_torsion_atom_site_label_3
_geom_torsion_atom_site_label_4
_geom_torsion
Fe1 P1 C14 C12 -51.8(2)
Fe1 P1 C24 C25 -62.0(2)
Fe1 P1 C24 C26 54.0(2)
Fe1 P1 C24 C27 177.78(18)
Fe1 P1 C28 C29 -83.4(2)
Fe1 P1 C28 C30 151.54(19)
Fe1 P1 C28 C31 31.8(2)
Fe1 P2 C15 C3 50.1(2)
Fe1 P2 C32 C33 33.9(2)
Fe1 P2 C32 C34 -82.6(2)
Fe1 P2 C32 C35 152.67(19)
Fe1 P2 C36 C37 50.4(2)
Fe1 P2 C36 C38 174.23(18)
Fe1 P2 C36 C39 -65.3(2)
Fe1 N1 C2 C3 35.5(3)
Fe1 N1 C2 C7 -145.73(17)
Fe1 N1 C13 C8 145.24(18)
Fe1 N1 C13 C12 -36.6(3)
Fe2 P41 C54 C52 -49.5(2)
Fe2 P41 C64 C65 -64.7(2)
Fe2 P41 C64 C66 51.4(2)
Fe2 P41 C64 C67 175.23(19)
Fe2 P41 C68 C69 30.1(2)
Fe2 P41 C68 C70 -85.5(2)
Fe2 P41 C68 C71 149.0(2)
Fe2 P42 C55 C43 51.3(2)
Fe2 P42 C72 C73 34.9(2)
Fe2 P42 C72 C74 -81.7(2)
Fe2 P42 C72 C75 152.8(2)
Fe2 P42 C76 C77 -53.8(2)
Fe2 P42 C76 C78 61.4(2)
Fe2 P42 C76 C79 -175.8(3)
Fe2 N41 C42 C43 35.2(3)
Fe2 N41 C42 C47 -145.85(17)
Fe2 N41 C53 C48 146.24(18)
Fe2 N41 C53 C52 -34.5(4)
Fe3 P81 C94 C92 -49.8(2)
Fe3 P81 C104 C105 -34.8(2)
Fe3 P81 C104 C106 81.5(3)
Fe3 P81 C104 C107 -152.1(2)
Fe3 P81 C108 C109 -56.6(2)
Fe3 P81 C108 C110 -178.2(2)
Fe3 P81 C108 C111 59.2(3)
Fe3 P82 C95 C83 50.3(2)
Fe3 P82 C112 C113 61.9(2)
Fe3 P82 C112 C114 -53.7(2)
Fe3 P82 C112 C115 -178.37(18)
Fe3 P82 C116 C117 -31.9(2)
Fe3 P82 C116 C118 83.1(2)
Fe3 P82 C116 C119 -151.48(19)
Fe3 N81 C82 C83 33.7(4)
Fe3 N81 C82 C87 -147.04(18)
Fe3 N81 C93 C88 146.73(18)
Fe3 N81 C93 C92 -33.4(4)
Fe4 P121 C134 C132 -48.6(2)
Fe4 P121 C144 C145 -37.9(2)
Fe4 P121 C144 C146 77.3(3)
Fe4 P121 C144 C147 -155.2(2)
Fe4 P121 C148 C149 63.3(3)
Fe4 P121 C148 C150 -54.8(3)
Fe4 P121 C148 C151 -174.8(3)
Fe4 P122 C135 C123 47.7(2)
Fe4 P122 C152 C153 61.9(2)
Fe4 P122 C152 C154 -55.5(3)
Fe4 P122 C152 C155 -178.6(2)
Fe4 P122 C156 C157 79.9(3)
Fe4 P122 C156 C158 -34.1(2)
Fe4 P122 C156 C159 -149.1(3)
Fe4 N121 C122 C123 30.5(4)
Fe4 N121 C122 C127 -149.71(19)
Fe4 N121 C133 C128 148.82(19)
Fe4 N121 C133 C132 -31.4(4)
N1 C2 C3 C4 -179.3(2)
N1 C2 C3 C15 0.9(4)
N1 C2 C7 C6 178.3(2)
N1 C2 C7 C8 -2.0(3)
N41 C42 C43 C44 -177.1(2)
N41 C42 C43 C55 3.9(4)
N41 C42 C47 C46 176.6(2)
N41 C42 C47 C48 -2.6(3)
N81 C82 C83 C84 -179.4(2)
N81 C82 C83 C95 2.9(4)
N81 C82 C87 C86 179.4(2)
N81 C82 C87 C88 -1.9(3)
N121 C122 C123 C124 -177.7(3)
N121 C122 C123 C135 5.8(5)
N121 C122 C127 C126 178.2(2)
N121 C122 C127 C128 -1.1(3)
C2 N1 C13 C8 -4.4(3)
C2 N1 C13 C12 173.8(2)
C2 C3 C4 C5 0.5(4)
C2 C3 C15 P2 -47.0(3)
C2 C7 C8 C9 -178.0(3)
C2 C7 C8 C13 -0.7(3)
C3 C2 C7 C6 -2.8(4)
C3 C2 C7 C8 176.9(2)
C3 C4 C5 C6 -2.3(4)
C3 C4 C5 C16 176.2(2)
C4 C3 C15 P2 133.2(2)
C4 C5 C6 C7 1.5(4)
C4 C5 C16 C17 -59.7(3)
C4 C5 C16 C18 59.3(3)
C4 C5 C16 C19 -178.8(3)
C5 C6 C7 C2 1.0(4)
C5 C6 C7 C8 -178.7(3)
C6 C5 C16 C17 118.7(3)
C6 C5 C16 C18 -122.3(3)
C6 C5 C16 C19 -0.5(4)
C6 C7 C8 C9 1.7(5)
C6 C7 C8 C13 178.9(3)
C7 C2 C3 C4 2.1(4)
C7 C2 C3 C15 -177.8(2)
C7 C8 C9 C10 175.3(3)
C7 C8 C13 N1 3.3(3)
C7 C8 C13 C12 -175.1(2)
C8 C9 C10 C11 -0.1(4)
C8 C9 C10 C20 -177.9(2)
C9 C8 C13 N1 -179.1(2)
C9 C8 C13 C12 2.5(4)
C9 C10 C11 C12 0.8(4)
C9 C10 C20 C21 -3.1(4)
C9 C10 C20 C22 117.2(3)
C9 C10 C20 C23 -123.3(3)
C10 C11 C12 C13 0.1(4)
C10 C11 C12 C14 -176.9(2)
C11 C10 C20 C21 179.2(2)
C11 C10 C20 C22 -60.5(3)
C11 C10 C20 C23 58.9(3)
C11 C12 C13 N1 -179.8(2)
C11 C12 C13 C8 -1.8(3)
C11 C12 C14 P1 -133.3(2)
C13 N1 C2 C3 -174.9(2)
C13 N1 C2 C7 3.9(3)
C13 C8 C9 C10 -1.6(4)
C13 C12 C14 P1 49.8(3)
C14 P1 C24 C25 56.8(2)
C14 P1 C24 C26 172.8(2)
C14 P1 C24 C27 -63.4(2)
C14 P1 C28 C29 158.6(2)
C14 P1 C28 C30 33.5(2)
C14 P1 C28 C31 -86.2(2)
C14 C12 C13 N1 -2.8(4)
C14 C12 C13 C8 175.2(2)
C15 P2 C32 C33 -81.8(2)
C15 P2 C32 C34 161.7(2)
C15 P2 C32 C35 36.9(2)
C15 P2 C36 C37 172.13(19)
C15 P2 C36 C38 -64.0(2)
C15 P2 C36 C39 56.5(2)
C15 C3 C4 C5 -179.7(2)
C16 C5 C6 C7 -176.9(2)
C20 C10 C11 C12 178.7(2)
C24 P1 C14 C12 -175.9(2)
C24 P1 C28 C29 49.1(2)
C24 P1 C28 C30 -76.0(2)
C24 P1 C28 C31 164.30(18)
C28 P1 C14 C12 67.8(2)
C28 P1 C24 C25 168.17(19)
C28 P1 C24 C26 -75.8(2)
C28 P1 C24 C27 48.0(2)
C32 P2 C15 C3 167.1(2)
C32 P2 C36 C37 -77.8(2)
C32 P2 C36 C38 46.0(3)
C32 P2 C36 C39 166.5(2)
C36 P2 C15 C3 -76.5(2)
C36 P2 C32 C33 165.4(2)
C36 P2 C32 C34 49.0(3)
C36 P2 C32 C35 -75.8(2)
C42 N41 C53 C48 -3.1(3)
C42 N41 C53 C52 176.1(3)
C42 C43 C44 C45 -0.5(4)
C42 C43 C55 P42 -50.0(3)
C42 C47 C48 C49 -178.1(3)
C42 C47 C48 C53 0.5(3)
C43 C42 C47 C46 -4.3(4)
C43 C42 C47 C48 176.5(2)
C43 C44 C45 C46 -2.9(4)
C43 C44 C45 C56 175.7(2)
C44 C43 C55 P42 131.0(2)
C44 C45 C46 C47 2.6(4)
C44 C45 C56 C57 -60.8(3)
C44 C45 C56 C58 59.5(3)
C44 C45 C56 C59 -179.9(2)
C45 C46 C47 C42 0.9(4)
C45 C46 C47 C48 179.8(3)
C46 C45 C56 C57 117.7(3)
C46 C45 C56 C58 -122.0(3)
C46 C45 C56 C59 -1.4(4)
C46 C47 C48 C49 2.8(5)
C46 C47 C48 C53 -178.5(3)
C47 C42 C43 C44 4.0(3)
C47 C42 C43 C55 -175.1(2)
C47 C48 C49 C50 179.0(3)
C47 C48 C53 N41 1.7(3)
C47 C48 C53 C52 -177.7(2)
C48 C49 C50 C51 -1.2(4)
C48 C49 C50 C60 -179.6(2)
C49 C48 C53 N41 -179.5(2)
C49 C48 C53 C52 1.2(4)
C49 C50 C51 C52 0.3(4)
C49 C50 C60 C61 -56.7(4)
C49 C50 C60 C62 63.5(3)
C49 C50 C60 C63 -177.2(2)
C50 C51 C52 C53 1.3(4)
C50 C51 C52 C54 -175.6(2)
C51 C50 C60 C61 125.0(3)
C51 C50 C60 C62 -114.8(3)
C51 C50 C60 C63 4.5(4)
C51 C52 C53 N41 178.8(2)
C51 C52 C53 C48 -2.0(4)
C51 C52 C54 P41 -134.3(2)
C53 N41 C42 C43 -175.5(2)
C53 N41 C42 C47 3.5(3)
C53 C48 C49 C50 0.5(4)
C53 C52 C54 P41 48.9(3)
C54 P41 C64 C65 55.1(2)
C54 P41 C64 C66 171.2(2)
C54 P41 C64 C67 -65.0(2)
C54 P41 C68 C69 -88.0(2)
C54 P41 C68 C70 156.4(2)
C54 P41 C68 C71 30.9(3)
C54 C52 C53 N41 -4.3(4)
C54 C52 C53 C48 174.8(2)
C55 P42 C72 C73 -80.1(2)
C55 P42 C72 C74 163.3(2)
C55 P42 C72 C75 37.8(2)
C55 P42 C76 C77 68.1(2)
C55 P42 C76 C78 -176.7(2)
C55 P42 C76 C79 -53.9(3)
C55 C43 C44 C45 178.6(2)
C56 C45 C46 C47 -175.9(2)
C60 C50 C51 C52 178.7(2)
C64 P41 C54 C52 -174.7(2)
C64 P41 C68 C69 162.3(2)
C64 P41 C68 C70 46.8(3)
C64 P41 C68 C71 -78.7(2)
C68 P41 C54 C52 68.6(2)
C68 P41 C64 C65 167.1(2)
C68 P41 C64 C66 -76.8(2)
C68 P41 C64 C67 47.0(3)
C72 P42 C55 C43 166.11(19)
C72 P42 C76 C77 178.2(2)
C72 P42 C76 C78 -66.5(2)
C72 P42 C76 C79 56.2(3)
C76 P42 C55 C43 -76.6(2)
C76 P42 C72 C73 167.74(19)
C76 P42 C72 C74 51.1(3)
C76 P42 C72 C75 -74.3(2)
C82 N81 C93 C88 -3.8(3)
C82 N81 C93 C92 176.0(3)
C82 C83 C84 C85 -0.7(4)
C82 C83 C95 P82 -47.6(3)
C82 C87 C88 C89 179.6(3)
C82 C87 C88 C93 -0.5(3)
C83 C82 C87 C86 -1.2(4)
C83 C82 C87 C88 177.4(2)
C83 C84 C85 C86 -0.1(4)
C83 C84 C85 C96 -179.1(2)
C84 C83 C95 P82 134.7(2)
C84 C85 C86 C87 0.3(4)
C84 C85 C96 C97 -122.1(3)
C84 C85 C96 C98 -0.7(4)
C84 C85 C96 C99 119.2(3)
C85 C86 C87 C82 0.4(4)
C85 C86 C87 C88 -177.9(3)
C86 C85 C96 C97 58.9(3)
C86 C85 C96 C98 -179.6(3)
C86 C85 C96 C99 -59.7(3)
C86 C87 C88 C89 -1.9(5)
C86 C87 C88 C93 178.0(3)
C87 C82 C83 C84 1.3(4)
C87 C82 C83 C95 -176.4(2)
C87 C88 C89 C90 178.8(3)
C87 C88 C93 N81 2.7(3)
C87 C88 C93 C92 -177.1(2)
C88 C89 C90 C91 -1.0(4)
C88 C89 C90 C100 177.1(2)
C89 C88 C93 N81 -177.3(2)
C89 C88 C93 C92 2.9(4)
C89 C90 C91 C92 1.7(4)
C89 C90 C100 C101 -116.6(3)
C89 C90 C100 C102 2.6(4)
C89 C90 C100 C103 122.9(3)
C90 C91 C92 C93 -0.1(4)
C90 C91 C92 C94 -179.2(3)
C91 C90 C100 C101 61.5(3)
C91 C90 C100 C102 -179.3(2)
C91 C90 C100 C103 -59.0(3)
C91 C92 C93 N81 178.0(3)
C91 C92 C93 C88 -2.2(4)
C91 C92 C94 P81 -133.5(2)
C93 N81 C82 C83 -175.8(3)
C93 N81 C82 C87 3.5(3)
C93 C88 C89 C90 -1.2(4)
C93 C92 C94 P81 47.4(3)
C94 P81 C104 C105 81.7(2)
C94 P81 C104 C106 -162.0(3)
C94 P81 C104 C107 -35.5(3)
C94 P81 C108 C109 -177.9(2)
C94 P81 C108 C110 60.5(3)
C94 P81 C108 C111 -62.1(3)
C94 C92 C93 N81 -2.9(4)
C94 C92 C93 C88 177.0(2)
C95 P82 C112 C113 -57.7(2)
C95 P82 C112 C114 -173.2(2)
C95 P82 C112 C115 62.1(2)
C95 P82 C116 C117 86.0(2)
C95 P82 C116 C118 -158.9(2)
C95 P82 C116 C119 -33.5(2)
C95 C83 C84 C85 177.1(2)
C96 C85 C86 C87 179.3(2)
C100 C90 C91 C92 -176.5(3)
C104 P81 C94 C92 -168.0(2)
C104 P81 C108 C109 72.4(3)
C104 P81 C108 C110 -49.2(3)
C104 P81 C108 C111 -171.9(2)
C108 P81 C94 C92 75.3(2)
C108 P81 C104 C105 -165.7(2)
C108 P81 C104 C106 -49.4(3)
C108 P81 C104 C107 77.0(3)
C112 P82 C95 C83 175.0(2)
C112 P82 C116 C117 -164.0(2)
C112 P82 C116 C118 -48.9(3)
C112 P82 C116 C119 76.5(2)
C116 P82 C95 C83 -68.0(2)
C116 P82 C112 C113 -169.7(2)
C116 P82 C112 C114 74.8(2)
C116 P82 C112 C115 -49.9(2)
C122 N121 C133 C128 -3.2(3)
C122 N121 C133 C132 176.6(3)
C122 C123 C124 C125 -1.6(4)
C122 C123 C135 P122 -47.6(4)
C122 C127 C128 C129 176.5(3)
C122 C127 C128 C133 -0.9(3)
C123 C122 C127 C126 -2.0(4)
C123 C122 C127 C128 178.8(2)
C123 C124 C125 C126 -0.1(4)
C123 C124 C125 C136 -176.9(3)
C124 C123 C135 P122 135.9(2)
C124 C125 C126 C127 0.7(4)
C124 C125 C136 C137 -126.2(4)
C124 C125 C136 C138 3.6(4)
C124 C125 C136 C139 118.4(3)
C125 C126 C127 C122 0.3(4)
C125 C126 C127 C128 179.4(3)
C126 C125 C136 C137 57.0(4)
C126 C125 C136 C138 -173.2(3)
C126 C125 C136 C139 -58.4(4)
C126 C127 C128 C129 -2.6(5)
C126 C127 C128 C133 180.0(3)
C127 C122 C123 C124 2.5(4)
C127 C122 C123 C135 -174.0(3)
C127 C128 C129 C130 -179.0(3)
C127 C128 C133 N121 2.6(3)
C127 C128 C133 C132 -177.2(2)
C128 C129 C130 C131 -1.9(4)
C128 C129 C130 C140 176.3(3)
C129 C128 C133 N121 -175.2(2)
C129 C128 C133 C132 5.0(4)
C129 C130 C131 C132 2.7(4)
C129 C130 C140 C141 -121.4(3)
C129 C130 C140 C142 -1.9(4)
C129 C130 C140 C143 118.8(3)
C130 C131 C132 C133 0.4(4)
C130 C131 C132 C134 -178.8(3)
C131 C130 C140 C141 56.8(3)
C131 C130 C140 C142 176.3(3)
C131 C130 C140 C143 -63.0(3)
C131 C132 C133 N121 176.1(3)
C131 C132 C133 C128 -4.1(4)
C131 C132 C134 P121 -133.6(2)
C133 N121 C122 C123 -177.2(3)
C133 N121 C122 C127 2.6(3)
C133 C128 C129 C130 -1.9(4)
C133 C132 C134 P121 47.2(3)
C134 P121 C144 C145 78.3(2)
C134 P121 C144 C146 -166.5(3)
C134 P121 C144 C147 -39.0(3)
C134 P121 C148 C149 -59.4(3)
C134 P121 C148 C150 -177.5(2)
C134 P121 C148 C151 62.5(3)
C134 C132 C133 N121 -4.7(4)
C134 C132 C133 C128 175.1(2)
C135 P122 C152 C153 -57.2(3)
C135 P122 C152 C154 -174.5(3)
C135 P122 C152 C155 62.3(3)
C135 P122 C156 C157 -161.9(3)
C135 P122 C156 C158 84.1(2)
C135 P122 C156 C159 -30.9(3)
C135 C123 C124 C125 175.1(3)
C136 C125 C126 C127 177.6(3)
C140 C130 C131 C132 -175.6(3)
C144 P121 C134 C132 -164.9(2)
C144 P121 C148 C149 -168.9(3)
C144 P121 C148 C150 73.1(3)
C144 P121 C148 C151 -47.0(3)
C148 P121 C134 C132 78.9(2)
C148 P121 C144 C145 -169.7(2)
C148 P121 C144 C146 -54.6(3)
C148 P121 C144 C147 72.9(3)
C152 P122 C135 C123 172.2(2)
C152 P122 C156 C157 -52.0(3)
C152 P122 C156 C158 -166.0(2)
C152 P122 C156 C159 78.9(3)
C156 P122 C135 C123 -70.4(3)
C156 P122 C152 C153 -170.2(2)
C156 P122 C152 C154 72.4(3)
C156 P122 C152 C155 -50.8(3)

loop_
_platon_squeeze_void_nr
_platon_squeeze_void_average_x
_platon_squeeze_void_average_y
_platon_squeeze_void_average_z
_platon_squeeze_void_volume
_platon_squeeze_void_count_electrons
_platon_squeeze_void_content
1 0.279 0.137 0.653 24 1 ' '
2 0.721 0.137 0.847 24 1 ' '
3 0.735 0.083 0.187 7 0 ' '
4 0.265 0.083 0.312 7 0 ' '
5 0.224 0.312 0.149 170 41 ' '
6 0.776 0.312 0.351 170 41 ' '
7 0.628 0.346 0.631 30 1 ' '
8 0.372 0.346 0.869 30 1 ' '
9 0.038 0.308 0.535 9 0 ' '
10 0.962 0.308 0.965 9 0 ' '
11 0.042 0.334 0.580 10 0 ' '
12 0.958 0.334 0.920 10 0 ' '
13 0.431 0.375 0.625 22 1 ' '
14 0.569 0.375 0.875 21 0 ' '
15 0.224 0.688 0.649 170 41 ' '
16 0.776 0.688 0.851 169 41 ' '
17 0.628 0.654 0.131 30 1 ' '
18 0.372 0.654 0.369 30 1 ' '
19 0.431 0.625 0.125 22 1 ' '
20 0.569 0.625 0.375 21 1 ' '
21 0.042 0.667 0.079 10 0 ' '
22 0.958 0.667 0.421 10 0 ' '
23 0.038 0.692 0.034 9 0 ' '
24 0.962 0.692 0.466 9 0 ' '
25 0.279 0.862 0.153 24 1 ' '
26 0.721 0.862 0.347 24 1 ' '
27 0.735 0.917 0.687 7 0 ' '
28 0.265 0.917 0.812 7 0 ' '

loop_
_exptl_oxdiff_crystal_face_indexfrac_h
_exptl_oxdiff_crystal_face_indexfrac_k
_exptl_oxdiff_crystal_face_indexfrac_l
_exptl_oxdiff_crystal_face_x
_exptl_oxdiff_crystal_face_y
_exptl_oxdiff_crystal_face_z
-28.0246 3.0020 27.0358 1.0022 -0.0349 -0.0634
-8.0148 8.0050 8.0362 0.5320 0.0724 -0.8213
20.0236 -6.0051 -17.0409 -0.8947 -0.1590 0.4472
24.0179 2.9996 -19.0126 -0.7416 -0.1299 -0.6231
-22.0247 5.0050 18.0395 0.9412 0.1928 -0.3038
11.9944 3.0101 -26.9914 0.0133 0.9559 -0.2518
-8.9940 -0.0092 25.9987 -0.0398 -1.0145 -0.1378
7.9976 8.0047 -6.9783 0.0115 0.0915 -0.9825
-7.9991 -8.0036 4.9794 0.0264 0.0228 1.0085
29.0242 -2.0014 -28.0330 -0.9984 0.0535 -0.0578
